data_7714954
loop_
_publ_author_name
'Avagyan, Nane A.'
'Lemport, Pavel S.'
'Roznyatovsky, Vitaly A.'
'Averin, Alexei D.'
'Yakushev, Alexei A.'
'Lyssenko, Konstantin A.'
'Perfilyev, Pavel D.'
'Isakovskaya, Ksenia L.'
'Aksenova, Svetlana A.'
'Nelyubina, Yulia V.'
'Vokuev, Mikhail F.'
'Rodin, Igor A.'
'Gloriozov, Igor P.'
'Ustynyuk, Yuri A.'
'Nenajdenko, Valentine G.'

_publ_section_title
;
 First 4,7-oxygenated 1,10-phenanthroline-2,9-diamides: synthesis,
 tautomerism and complexation with REE nitrates.
;
_journal_issue 7
_journal_name_full 'Dalton transactions (Cambridge, England : 2003)'
_journal_page_first 3052
_journal_page_last 3064
_journal_paper_doi 10.1039/d3dt03643j
_journal_volume 53
_journal_year 2024
_chemical_formula_moiety '(C32 H30 Eu N7 O13), 1.75 (C2 H3 N), 0.25 H2 O'
_chemical_formula_sum 'C35.5 H35.75 Eu N8.75 O13.25'
_chemical_formula_weight 948.94
_space_group_crystal_system monoclinic
_space_group_IT_number 14
_space_group_name_Hall '-P 2ybc'
_space_group_name_H-M_alt 'P 1 21/c 1'
_atom_sites_solution_hydrogens mixed
_audit_creation_method SHELXL-2018/3
_audit_update_record
;
2023-09-21 deposited with the CCDC.	2024-01-09 downloaded from the CCDC.
;
_cell_angle_alpha 90
_cell_angle_beta 111.6700(16)
_cell_angle_gamma 90
_cell_formula_units_Z 16
_cell_length_a 20.2198(5)
_cell_length_b 31.5715(7)
_cell_length_c 27.0149(7)
_cell_measurement_reflns_used 9992
_cell_measurement_temperature 100(2)
_cell_measurement_theta_max 28.33
_cell_measurement_theta_min 2.41
_cell_volume 16026.7(7)
_computing_cell_refinement 'SAINT V8.40B (?, 2016)'
_computing_data_reduction 'SAINT V8.40B (?, 2016)'
_computing_structure_refinement 'XL  (Sheldrick, 2008)'
_computing_structure_solution 'SHELXT 2018/2 (Sheldrick, 2018)'
_diffrn_ambient_temperature 100(2)
_diffrn_detector 'Photon III detector'
_diffrn_measured_fraction_theta_full 0.992
_diffrn_measured_fraction_theta_max 0.988
_diffrn_measurement_device 'three-circle diffractometer'
_diffrn_measurement_device_type 'Bruker D8 Quest with Photon III detector'
_diffrn_measurement_method '\f and \w scans'
_diffrn_radiation_monochromator 'mirror optics'
_diffrn_radiation_probe x-ray
_diffrn_radiation_type MoK\a
_diffrn_radiation_wavelength 0.71073
_diffrn_reflns_av_R_equivalents 0.1346
_diffrn_reflns_av_unetI/netI 0.1612
_diffrn_reflns_Laue_measured_fraction_full 0.992
_diffrn_reflns_Laue_measured_fraction_max 0.988
_diffrn_reflns_limit_h_max 26
_diffrn_reflns_limit_h_min -24
_diffrn_reflns_limit_k_max 40
_diffrn_reflns_limit_k_min -41
_diffrn_reflns_limit_l_max 34
_diffrn_reflns_limit_l_min -35
_diffrn_reflns_number 118912
_diffrn_reflns_point_group_measured_fraction_full 0.992
_diffrn_reflns_point_group_measured_fraction_max 0.988
_diffrn_reflns_theta_full 25.242
_diffrn_reflns_theta_max 27.499
_diffrn_reflns_theta_min 1.584
_diffrn_source 'microfocus sealed X-ray tube'
_diffrn_source_current 1.4
_diffrn_source_power 0.07
_diffrn_source_type 'Incoatec I\ms'
_exptl_absorpt_coefficient_mu 1.641
_exptl_absorpt_correction_T_max 0.7461
_exptl_absorpt_correction_T_min 0.6010
_exptl_absorpt_correction_type multi-scan
_exptl_crystal_colour colorless
_exptl_crystal_density_diffrn 1.573
_exptl_crystal_description block
_exptl_crystal_F_000 7664
_exptl_crystal_size_max 0.451
_exptl_crystal_size_mid 0.331
_exptl_crystal_size_min 0.120
_exptl_transmission_factor_max 0.827
_exptl_transmission_factor_min 0.525
_refine_diff_density_max 2.758
_refine_diff_density_min -1.922
_refine_diff_density_rms 0.178
_refine_ls_extinction_method none
_refine_ls_goodness_of_fit_ref 1.024
_refine_ls_hydrogen_treatment constr
_refine_ls_matrix_type full
_refine_ls_number_parameters 2109
_refine_ls_number_reflns 36364
_refine_ls_number_restraints 97
_refine_ls_restrained_S_all 1.024
_refine_ls_R_factor_all 0.1529
_refine_ls_R_factor_gt 0.0823
_refine_ls_shift/su_max 0.041
_refine_ls_shift/su_mean 0.000
_refine_ls_structure_factor_coef Fsqd
_refine_ls_weighting_details 'w=1/[\s^2^(Fo^2^)+(0.0792P)^2^+6.7241P] where P=(Fo^2^+2Fc^2^)/3'
_refine_ls_weighting_scheme calc
_refine_ls_wR_factor_gt 0.1736
_refine_ls_wR_factor_ref 0.2076
_reflns_Friedel_coverage 0.000
_reflns_number_gt 20031
_reflns_number_total 36364
_reflns_threshold_expression 'I > 2\s(I)'
_cod_data_source_file d3dt03643j2.cif
_cod_data_source_block a_sq
_cod_depositor_comments 'Adding full bibliography for 7714953--7714954.cif.'
_cod_original_sg_symbol_H-M 'P 21/c'
_cod_original_formula_sum 'C35.50 H35.75 Eu N8.75 O13.25'
_cod_database_code 7714954
_shelx_shelxl_version_number 2018/3
_shelx_space_group_comment
;
The symmetry employed for this shelxl refinement is uniquely defined
by the following loop, which should always be used as a source of
symmetry information in preference to the above space-group names.
They are only intended as comments.
;
_shelx_estimated_absorpt_t_min 0.525
_shelx_estimated_absorpt_t_max 0.827

loop_
_space_group_symop_operation_xyz
'x, y, z'
'-x, y+1/2, -z+1/2'
'-x, -y, -z'
'x, -y-1/2, z-1/2'

loop_
_atom_site_label
_atom_site_type_symbol
_atom_site_fract_x
_atom_site_fract_y
_atom_site_fract_z
_atom_site_U_iso_or_equiv
_atom_site_adp_type
_atom_site_occupancy
_atom_site_site_symmetry_order
_atom_site_calc_flag
_atom_site_refinement_flags_posn
_atom_site_refinement_flags_adp
_atom_site_refinement_flags_occupancy
_atom_site_disorder_assembly
_atom_site_disorder_group
Eu1 Eu 0.07630(3) 0.42921(2) 1.21989(2) 0.02505(12) Uani 1 1 d . . . . .
O5N O 0.1497(3) 0.48839(17) 1.2737(2) 0.0252(14) Uani 1 1 d . . . . .
O4N O 0.1360(4) 0.43656(19) 1.3211(2) 0.0365(17) Uani 1 1 d . . . . .
O6N O 0.2108(3) 0.4869(2) 1.3584(2) 0.0377(17) Uani 1 1 d . . . . .
O7N O -0.0294(4) 0.4048(2) 1.1431(3) 0.0358(16) Uani 1 1 d . . . . .
O1N O -0.0009(4) 0.39908(18) 1.2658(3) 0.0360(16) Uani 1 1 d . . . . .
O3N O -0.0215(4) 0.3325(2) 1.2715(3) 0.0463(19) Uani 1 1 d . . . . .
O3 O 0.0116(4) 0.61173(19) 1.0844(3) 0.0358(16) Uani 1 1 d . . . . .
H3 H -0.030198 0.619994 1.078372 0.054 Uiso 1 1 calc R U . . .
O4 O 0.3311(3) 0.50140(19) 1.1414(3) 0.0343(16) Uani 1 1 d . . . . .
H4 H 0.368393 0.487229 1.156363 0.051 Uiso 1 1 calc R U . . .
O1 O -0.0235(3) 0.47353(18) 1.2176(2) 0.0273(14) Uani 1 1 d . . . . .
O2 O 0.1932(3) 0.39467(17) 1.2512(2) 0.0307(15) Uani 1 1 d . . . . .
O2N O 0.0560(4) 0.35349(19) 1.2379(3) 0.0353(16) Uani 1 1 d . . . . .
O8N O 0.0726(4) 0.38646(19) 1.1423(3) 0.0360(16) Uani 1 1 d . . . . .
O9N O -0.0242(4) 0.3638(2) 1.0801(3) 0.050(2) Uani 1 1 d . . . . .
N2N N 0.1664(4) 0.4715(2) 1.3199(3) 0.0228(16) Uani 1 1 d . . . . .
N1 N 0.0474(4) 0.4956(2) 1.1599(3) 0.0262(17) Uani 1 1 d . . . . .
N2 N 0.1673(4) 0.4540(2) 1.1801(3) 0.0217(16) Uani 1 1 d . . . . .
N3 N -0.1284(4) 0.4945(2) 1.1564(3) 0.0284(17) Uani 1 1 d . . . . .
N4 N 0.2640(4) 0.3584(2) 1.2179(3) 0.0332(19) Uani 1 1 d . . . . .
N1N N 0.0102(4) 0.3610(2) 1.2583(3) 0.0330(19) Uani 1 1 d . . . . .
N3N N 0.0056(4) 0.3840(2) 1.1208(3) 0.035(2) Uani 1 1 d . . . . .
C1 C -0.0147(5) 0.5154(3) 1.1493(3) 0.027(2) Uani 1 1 d . . . . .
C2 C -0.0293(5) 0.5544(3) 1.1234(3) 0.030(2) Uani 1 1 d . . . . .
H2 H -0.073756 0.567920 1.116660 0.036 Uiso 1 1 calc R U . . .
C3 C 0.0211(5) 0.5735(3) 1.1075(3) 0.029(2) Uani 1 1 d . . . . .
C4 C 0.0856(5) 0.5535(3) 1.1171(3) 0.028(2) Uani 1 1 d . . . . .
C5 C 0.1431(5) 0.5705(3) 1.1044(3) 0.030(2) Uani 1 1 d . . . . .
H5 H 0.137557 0.597359 1.087567 0.036 Uiso 1 1 calc R U . . .
C6 C 0.2046(5) 0.5494(3) 1.1157(3) 0.028(2) Uani 1 1 d . . . . .
H6 H 0.241862 0.561985 1.107399 0.033 Uiso 1 1 calc R U . . .
C7 C 0.2154(5) 0.5085(3) 1.1400(3) 0.025(2) Uani 1 1 d . . . . .
C8 C 0.2780(5) 0.4843(3) 1.1522(3) 0.026(2) Uani 1 1 d . . . . .
C9 C 0.2817(5) 0.4452(3) 1.1756(3) 0.028(2) Uani 1 1 d . . . . .
H9 H 0.322615 0.427897 1.182762 0.034 Uiso 1 1 calc R U . . .
C10 C 0.2256(5) 0.4314(3) 1.1884(3) 0.028(2) Uani 1 1 d . . . . .
C12 C 0.1622(5) 0.4916(3) 1.1552(3) 0.024(2) Uani 1 1 d . . . . .
C11 C 0.0966(5) 0.5136(2) 1.1435(3) 0.0210(19) Uani 1 1 d . . . . .
C13 C -0.0580(5) 0.4928(3) 1.1756(3) 0.025(2) Uani 1 1 d . . . . .
C14 C -0.1715(5) 0.5128(3) 1.1060(4) 0.033(2) Uani 1 1 d . . . . .
C15 C -0.2088(5) 0.5489(3) 1.1061(4) 0.035(2) Uani 1 1 d . . . . .
H15 H -0.206088 0.561017 1.138975 0.043 Uiso 1 1 calc R U . . .
C16 C -0.2511(5) 0.5679(4) 1.0581(4) 0.041(3) Uani 1 1 d . . . . .
H16 H -0.275446 0.593579 1.058359 0.049 Uiso 1 1 calc R U . . .
C17 C -0.2575(5) 0.5492(3) 1.0098(4) 0.041(3) Uani 1 1 d . . . . .
C18 C -0.2205(6) 0.5130(3) 1.0107(4) 0.043(3) Uani 1 1 d . . . . .
H18 H -0.224502 0.500457 0.977756 0.051 Uiso 1 1 calc R U . . .
C19 C -0.1772(6) 0.4936(3) 1.0578(4) 0.044(3) Uani 1 1 d . . . . .
H19 H -0.152273 0.468240 1.057256 0.052 Uiso 1 1 calc R U . . .
C20 C -0.3063(7) 0.5687(4) 0.9577(4) 0.069(4) Uani 1 1 d . . . . .
H20D H -0.348354 0.550722 0.941749 0.104 Uiso 1 1 calc R U . . .
H20E H -0.280852 0.571026 0.933171 0.104 Uiso 1 1 calc R U . . .
H20F H -0.321149 0.596946 0.964530 0.104 Uiso 1 1 calc R U . . .
C21 C -0.1681(5) 0.4704(3) 1.1836(4) 0.035(2) Uani 1 1 d . . . . .
H21C H -0.213264 0.485291 1.178411 0.042 Uiso 1 1 calc R U . . .
H21D H -0.139720 0.469570 1.222255 0.042 Uiso 1 1 calc R U . . .
C22 C -0.1846(6) 0.4255(3) 1.1630(5) 0.054(3) Uani 1 1 d . . . . .
H22D H -0.208763 0.425998 1.124191 0.081 Uiso 1 1 calc R U . . .
H22E H -0.215608 0.412091 1.179066 0.081 Uiso 1 1 calc R U . . .
H22F H -0.140242 0.409410 1.172486 0.081 Uiso 1 1 calc R U . . .
C23 C 0.2264(5) 0.3921(3) 1.2201(4) 0.029(2) Uani 1 1 d . . . . .
C24 C 0.2775(5) 0.3483(3) 1.1701(4) 0.030(2) Uani 1 1 d . . . . .
C25 C 0.2214(6) 0.3457(3) 1.1220(4) 0.041(3) Uani 1 1 d . . . . .
H25 H 0.174791 0.353228 1.119431 0.050 Uiso 1 1 calc R U . . .
C26 C 0.2335(6) 0.3322(4) 1.0776(4) 0.049(3) Uani 1 1 d . . . . .
H26 H 0.194619 0.330794 1.044432 0.059 Uiso 1 1 calc R U . . .
C27 C 0.3001(7) 0.3205(3) 1.0798(4) 0.049(3) Uani 1 1 d . . . . .
C28 C 0.3547(6) 0.3244(3) 1.1285(4) 0.043(3) Uani 1 1 d . . . . .
H28 H 0.401548 0.317461 1.131048 0.052 Uiso 1 1 calc R U . . .
C29 C 0.3448(5) 0.3381(3) 1.1744(4) 0.033(2) Uani 1 1 d . . . . .
H29 H 0.383679 0.340265 1.207469 0.040 Uiso 1 1 calc R U . . .
C30 C 0.3121(8) 0.3049(5) 1.0321(5) 0.079(5) Uani 1 1 d . . . . .
H30D H 0.293951 0.275936 1.024135 0.119 Uiso 1 1 calc R U . . .
H30E H 0.363135 0.305255 1.038843 0.119 Uiso 1 1 calc R U . . .
H30F H 0.287006 0.323295 1.001657 0.119 Uiso 1 1 calc R U . . .
C31 C 0.2668(6) 0.3217(3) 1.2531(4) 0.040(3) Uani 1 1 d . . . . .
H31C H 0.267377 0.332216 1.287810 0.048 Uiso 1 1 calc R U . . .
H31D H 0.311295 0.305695 1.259698 0.048 Uiso 1 1 calc R U . . .
C32 C 0.2034(6) 0.2924(3) 1.2285(4) 0.047(3) Uani 1 1 d . . . . .
H32D H 0.202595 0.282007 1.194122 0.070 Uiso 1 1 calc R U . . .
H32E H 0.159297 0.307912 1.223212 0.070 Uiso 1 1 calc R U . . .
H32F H 0.207355 0.268335 1.252384 0.070 Uiso 1 1 calc R U . . .
Eu2 Eu 0.64985(2) 0.47306(2) 1.33004(2) 0.02600(12) Uani 1 1 d . . . . .
O3A O 0.3292(3) 0.5666(2) 1.2422(3) 0.0351(16) Uani 1 1 d . . . . .
H3A H 0.327978 0.588710 1.224621 0.053 Uiso 1 1 calc R U . . .
O1NA O 0.7519(3) 0.51675(19) 1.3819(3) 0.0352(16) Uani 1 1 d . . . . .
O2NA O 0.7794(3) 0.45173(19) 1.3765(3) 0.0341(16) Uani 1 1 d . . . . .
O4A O 0.3862(4) 0.3695(3) 1.3656(4) 0.061(2) Uani 1 1 d . . . . .
H4A H 0.380109 0.344299 1.355073 0.092 Uiso 1 1 calc R U . . .
O1A O 0.6378(3) 0.54483(19) 1.2889(2) 0.0309(15) Uani 1 1 d . . . . .
O3NA O 0.8637(3) 0.4976(2) 1.4122(3) 0.0396(17) Uani 1 1 d . . . . .
O4NA O 0.7180(3) 0.4676(2) 1.2687(3) 0.0345(16) Uani 1 1 d . . . . .
O2A O 0.6597(3) 0.39765(19) 1.3334(3) 0.0340(16) Uani 1 1 d . . . . .
O5NA O 0.6040(4) 0.4593(2) 1.2332(3) 0.0397(17) Uani 1 1 d . . . . .
O6NA O 0.6683(4) 0.4548(2) 1.1842(3) 0.0404(17) Uani 1 1 d . . . . .
O8NA O 0.6783(3) 0.45010(19) 1.4264(2) 0.0291(14) Uani 1 1 d . . . . .
O7NA O 0.6109(3) 0.50547(18) 1.4015(2) 0.0304(15) Uani 1 1 d . . . . .
O9NA O 0.6367(4) 0.4804(2) 1.4808(3) 0.0478(19) Uani 1 1 d . . . . .
N1NA N 0.8009(4) 0.4889(3) 1.3912(3) 0.0312(18) Uani 1 1 d . . . . .
N1A N 0.5227(4) 0.5046(2) 1.2866(3) 0.0255(17) Uani 1 1 d . . . . .
N2A N 0.5439(4) 0.4306(2) 1.3329(3) 0.0304(18) Uani 1 1 d . . . . .
N2NA N 0.6641(5) 0.4610(2) 1.2281(3) 0.0333(19) Uani 1 1 d . . . . .
N3NA N 0.6425(4) 0.4786(2) 1.4373(3) 0.0329(19) Uani 1 1 d . . . . .
N3A N 0.5780(4) 0.5817(2) 1.2144(3) 0.0308(18) Uani 1 1 d . . . . .
N4A N 0.6622(4) 0.3445(2) 1.3903(3) 0.037(2) Uani 1 1 d . . . . .
C1A C 0.5125(5) 0.5410(3) 1.2595(4) 0.029(2) Uani 1 1 d . . . . .
C2A C 0.4487(5) 0.5636(3) 1.2429(4) 0.028(2) Uani 1 1 d . . . . .
H2A H 0.443986 0.589444 1.223946 0.034 Uiso 1 1 calc R U . . .
C3A C 0.3929(5) 0.5477(3) 1.2544(3) 0.031(2) Uani 1 1 d . . . . .
C4A C 0.4014(5) 0.5084(3) 1.2824(3) 0.025(2) Uani 1 1 d . . . . .
C5A C 0.3475(5) 0.4885(3) 1.2965(4) 0.040(3) Uani 1 1 d . . . . .
H5A H 0.303014 0.502319 1.288766 0.048 Uiso 1 1 calc R U . . .
C6A C 0.3587(5) 0.4505(4) 1.3206(4) 0.045(3) Uani 1 1 d . . . . .
H6A H 0.322232 0.437977 1.330052 0.054 Uiso 1 1 calc R U . . .
C7A C 0.4250(5) 0.4285(3) 1.3324(4) 0.032(2) Uani 1 1 d . . . . .
C8A C 0.4395(5) 0.3871(4) 1.3532(4) 0.045(3) Uani 1 1 d . . . . .
C9A C 0.5028(5) 0.3690(3) 1.3635(4) 0.035(2) Uani 1 1 d . . . . .
H9A H 0.512115 0.341330 1.378277 0.042 Uiso 1 1 calc R U . . .
C10A C 0.5555(5) 0.3915(3) 1.3524(3) 0.032(2) Uani 1 1 d . . . . .
C12A C 0.4797(5) 0.4480(3) 1.3215(3) 0.027(2) Uani 1 1 d . . . . .
C11A C 0.4684(5) 0.4884(3) 1.2967(4) 0.030(2) Uani 1 1 d . . . . .
C13A C 0.5804(5) 0.5555(3) 1.2543(4) 0.028(2) Uani 1 1 d . . . . .
C14A C 0.5157(5) 0.5858(3) 1.1660(4) 0.032(2) Uani 1 1 d . . . . .
C15A C 0.4860(5) 0.6248(3) 1.1508(4) 0.033(2) Uani 1 1 d . . . . .
H15A H 0.507267 0.648990 1.171381 0.040 Uiso 1 1 calc R U . . .
C16A C 0.4244(5) 0.6292(3) 1.1050(4) 0.034(2) Uani 1 1 d . . . . .
H16A H 0.403532 0.656299 1.094369 0.041 Uiso 1 1 calc R U . . .
C17A C 0.3951(6) 0.5940(3) 1.0761(4) 0.044(3) Uani 1 1 d . . . . .
C18A C 0.4277(6) 0.5546(3) 1.0909(4) 0.040(3) Uani 1 1 d . . . . .
H18A H 0.408163 0.530178 1.070076 0.048 Uiso 1 1 calc R U . . .
C19A C 0.4878(5) 0.5513(3) 1.1356(4) 0.035(2) Uani 1 1 d . . . . .
H19A H 0.510363 0.524564 1.145443 0.043 Uiso 1 1 calc R U . . .
C20A C 0.3240(6) 0.5982(4) 1.0278(4) 0.060(3) Uani 1 1 d . . . . .
H20G H 0.288496 0.611910 1.039110 0.090 Uiso 1 1 calc R U . . .
H20H H 0.307049 0.569941 1.013627 0.090 Uiso 1 1 calc R U . . .
H20I H 0.331564 0.615256 1.000057 0.090 Uiso 1 1 calc R U . . .
C21A C 0.6454(5) 0.5978(3) 1.2120(4) 0.035(2) Uani 1 1 d . . . . .
H21E H 0.680125 0.601954 1.248710 0.042 Uiso 1 1 calc R U . . .
H21F H 0.636593 0.625664 1.193990 0.042 Uiso 1 1 calc R U . . .
C22A C 0.6765(6) 0.5687(3) 1.1832(5) 0.050(3) Uani 1 1 d . . . . .
H22G H 0.643447 0.565592 1.146220 0.076 Uiso 1 1 calc R U . . .
H22H H 0.684998 0.540913 1.200624 0.076 Uiso 1 1 calc R U . . .
H22I H 0.721678 0.580354 1.183673 0.076 Uiso 1 1 calc R U . . .
C23A C 0.6294(5) 0.3770(3) 1.3586(4) 0.029(2) Uani 1 1 d . . . . .
C24A C 0.6356(5) 0.3247(3) 1.4271(4) 0.031(2) Uani 1 1 d . . . . .
C25A C 0.6161(6) 0.2826(3) 1.4197(4) 0.041(3) Uani 1 1 d . . . . .
H25A H 0.620824 0.266569 1.391402 0.050 Uiso 1 1 calc R U . . .
C26A C 0.5893(7) 0.2649(4) 1.4552(5) 0.059(3) Uani 1 1 d . . . . .
H26A H 0.576744 0.235719 1.451803 0.071 Uiso 1 1 calc R U . . .
C27A C 0.5803(8) 0.2884(4) 1.4956(5) 0.067(4) Uani 1 1 d . . . . .
C28A C 0.6025(7) 0.3297(4) 1.5023(4) 0.060(4) Uani 1 1 d . . . . .
H28A H 0.598113 0.345863 1.530529 0.073 Uiso 1 1 calc R U . . .
C29A C 0.6308(6) 0.3478(3) 1.4687(4) 0.043(3) Uani 1 1 d . . . . .
H29A H 0.647104 0.376245 1.474040 0.051 Uiso 1 1 calc R U . . .
C30A C 0.5451(11) 0.2698(5) 1.5308(6) 0.127(8) Uani 1 1 d . . . . .
H30G H 0.493532 0.274269 1.514427 0.191 Uiso 1 1 calc R U . . .
H30H H 0.563490 0.283720 1.565690 0.191 Uiso 1 1 calc R U . . .
H30I H 0.555142 0.239419 1.535186 0.191 Uiso 1 1 calc R U . . .
C31A C 0.7362(6) 0.3332(3) 1.3968(5) 0.048(3) Uani 1 1 d . . . . .
H31E H 0.740203 0.302089 1.394678 0.058 Uiso 1 1 calc R U . . .
H31F H 0.747565 0.345965 1.367426 0.058 Uiso 1 1 calc R U . . .
C32A C 0.7881(6) 0.3482(5) 1.4482(5) 0.071(4) Uani 1 1 d . . . . .
H32G H 0.782671 0.378877 1.451231 0.107 Uiso 1 1 calc R U . . .
H32H H 0.836436 0.342029 1.450080 0.107 Uiso 1 1 calc R U . . .
H32I H 0.779590 0.333815 1.477423 0.107 Uiso 1 1 calc R U . . .
C1B C -0.0279(5) 0.7533(3) 1.1596(3) 0.0239(19) Uani 1 1 d . . . . .
C2B C 0.0226(5) 0.7720(3) 1.1418(4) 0.027(2) Uani 1 1 d . . . . .
H2B H 0.014854 0.799633 1.126836 0.033 Uiso 1 1 calc R U . . .
Eu3 Eu -0.12602(2) 0.67938(2) 1.19139(2) 0.02728(12) Uani 1 1 d . . . . .
O1NB O -0.2531(4) 0.7092(3) 1.1563(3) 0.056(2) Uani 1 1 d . . . . .
O2NB O -0.2381(4) 0.6429(2) 1.1406(3) 0.055(2) Uani 1 1 d . . . . .
O3NB O -0.3448(6) 0.6680(3) 1.1102(4) 0.099(3) Uani 1 1 d . U . . .
O4NB O -0.1802(4) 0.6845(2) 1.2615(3) 0.0403(17) Uani 1 1 d . . . . .
O5NB O -0.0670(4) 0.6882(2) 1.2883(3) 0.0410(17) Uani 1 1 d . . . . .
O6NB O -0.1185(5) 0.6920(2) 1.3458(3) 0.066(3) Uani 1 1 d . . . . .
O7NB O -0.1595(3) 0.7019(2) 1.0932(3) 0.0374(17) Uani 1 1 d . . . . .
O8NB O -0.1024(3) 0.64289(19) 1.1164(3) 0.0361(16) Uani 1 1 d . . . . .
O9NB O -0.1104(4) 0.6727(3) 1.0427(3) 0.066(3) Uani 1 1 d . . . . .
O3B O 0.1329(4) 0.76504(18) 1.1294(3) 0.0342(16) Uani 1 1 d . . . . .
H3B H 0.121083 0.789363 1.116600 0.051 Uiso 1 1 calc R U . . .
O4B O 0.1767(3) 0.56827(17) 1.2560(2) 0.0259(14) Uani 1 1 d . . . . .
H4B H 0.173311 0.544854 1.269648 0.039 Uiso 1 1 calc R U . . .
O1B O -0.1230(3) 0.75509(18) 1.1890(2) 0.0304(15) Uani 1 1 d . . . . .
O2B O -0.1240(3) 0.60601(19) 1.2223(2) 0.0304(15) Uani 1 1 d . . . . .
N1B N -0.0197(4) 0.7145(2) 1.1796(3) 0.0272(17) Uani 1 1 d . . . . .
N1NB N -0.2782(8) 0.6743(4) 1.1372(5) 0.087(3) Uani 1 1 d . U . . .
N2B N -0.0059(4) 0.6397(2) 1.2240(3) 0.0206(15) Uani 1 1 d . . . . .
N2NB N -0.1224(5) 0.6879(3) 1.3004(4) 0.042(2) Uani 1 1 d . . . . .
N3B N -0.1211(4) 0.8097(2) 1.1359(3) 0.0280(18) Uani 1 1 d . . . . .
N3NB N -0.1254(4) 0.6728(3) 1.0829(3) 0.036(2) Uani 1 1 d . . . . .
N4B N -0.0694(4) 0.5609(2) 1.2899(3) 0.0222(16) Uani 1 1 d . . . . .
C3B C 0.0833(5) 0.7499(3) 1.1465(4) 0.028(2) Uani 1 1 d . . . . .
C4B C 0.0936(5) 0.7092(3) 1.1697(3) 0.0240(19) Uani 1 1 d . . . . .
C5B C 0.1558(5) 0.6845(3) 1.1774(4) 0.028(2) Uani 1 1 d . . . . .
H5B H 0.191046 0.694605 1.164823 0.034 Uiso 1 1 calc R U . . .
C6B C 0.1645(5) 0.6466(3) 1.2029(3) 0.027(2) Uani 1 1 d . . . . .
H6B H 0.206800 0.630833 1.209097 0.032 Uiso 1 1 calc R U . . .
C7B C 0.1115(5) 0.6299(3) 1.2206(3) 0.0230(19) Uani 1 1 d . . . . .
C8B C 0.1171(4) 0.5906(2) 1.2465(3) 0.0197(18) Uani 1 1 d . . . . .
C9B C 0.0601(4) 0.5772(2) 1.2601(3) 0.0211(19) Uani 1 1 d . . . . .
H9B H 0.062592 0.550795 1.277712 0.025 Uiso 1 1 calc R U . . .
C10B C 0.0013(4) 0.6017(2) 1.2483(3) 0.0200(18) Uani 1 1 d . . . . .
C12B C 0.0478(4) 0.6528(2) 1.2105(3) 0.0187(18) Uani 1 1 d . . . . .
C11B C 0.0403(4) 0.6933(3) 1.1851(3) 0.0219(18) Uani 1 1 d . . . . .
C13B C -0.0949(5) 0.7727(3) 1.1609(3) 0.027(2) Uani 1 1 d . . . . .
C14B C -0.1047(5) 0.8259(3) 1.0919(4) 0.034(2) Uani 1 1 d . . . . .
C15B C -0.1203(6) 0.8029(3) 1.0462(4) 0.039(3) Uani 1 1 d . . . . .
H15B H -0.140957 0.775513 1.043288 0.046 Uiso 1 1 calc R U . . .
C16B C -0.1052(7) 0.8203(4) 1.0034(4) 0.057(3) Uani 1 1 d . . . . .
H16B H -0.114645 0.804217 0.971794 0.069 Uiso 1 1 calc R U . . .
C17B C -0.0773(7) 0.8599(4) 1.0071(5) 0.052(3) Uani 1 1 d . . . . .
C18B C -0.0649(6) 0.8831(3) 1.0522(4) 0.041(3) Uani 1 1 d . . . . .
H18B H -0.045931 0.910900 1.054326 0.050 Uiso 1 1 calc R U . . .
C19B C -0.0793(5) 0.8674(3) 1.0946(4) 0.036(2) Uani 1 1 d . . . . .
H19B H -0.072078 0.884400 1.125208 0.043 Uiso 1 1 calc R U . . .
C20B C -0.0602(9) 0.8783(4) 0.9607(5) 0.083(5) Uani 1 1 d . . . . .
H20J H -0.008457 0.878915 0.970303 0.125 Uiso 1 1 calc R U . . .
H20K H -0.079164 0.907099 0.953118 0.125 Uiso 1 1 calc R U . . .
H20L H -0.081890 0.860519 0.929076 0.125 Uiso 1 1 calc R U . . .
C21B C -0.1821(5) 0.8286(3) 1.1453(4) 0.034(2) Uani 1 1 d . . . . .
H21G H -0.182964 0.859559 1.139298 0.041 Uiso 1 1 calc R U . . .
H21H H -0.177091 0.823688 1.182745 0.041 Uiso 1 1 calc R U . . .
C22B C -0.2513(5) 0.8090(3) 1.1079(4) 0.044(3) Uani 1 1 d . . . . .
H22J H -0.251551 0.808578 1.071560 0.066 Uiso 1 1 calc R U . . .
H22K H -0.291674 0.825740 1.108722 0.066 Uiso 1 1 calc R U . . .
H22L H -0.255265 0.779919 1.119327 0.066 Uiso 1 1 calc R U . . .
C23B C -0.0683(5) 0.5898(3) 1.2538(3) 0.0244(19) Uani 1 1 d . . . . .
C24B C -0.0080(5) 0.5507(3) 1.3371(3) 0.0241(19) Uani 1 1 d . . . . .
C25B C 0.0147(5) 0.5095(3) 1.3451(3) 0.028(2) Uani 1 1 d . . . . .
H25B H -0.009328 0.487873 1.320576 0.034 Uiso 1 1 calc R U . . .
C26B C 0.0736(5) 0.5003(3) 1.3901(3) 0.031(2) Uani 1 1 d . . . . .
H26B H 0.090378 0.471993 1.396137 0.038 Uiso 1 1 calc R U . . .
C27B C 0.1088(5) 0.5313(3) 1.4265(4) 0.031(2) Uani 1 1 d . . . . .
C28B C 0.0848(5) 0.5719(3) 1.4172(4) 0.036(2) Uani 1 1 d . . . . .
H28B H 0.109528 0.593596 1.441271 0.043 Uiso 1 1 calc R U . . .
C29B C 0.0234(5) 0.5823(3) 1.3722(3) 0.030(2) Uani 1 1 d . . . . .
H29B H 0.004902 0.610342 1.366724 0.037 Uiso 1 1 calc R U . . .
C30B C 0.1737(6) 0.5199(4) 1.4748(4) 0.052(3) Uani 1 1 d . . . . .
H30J H 0.161924 0.496601 1.494011 0.077 Uiso 1 1 calc R U . . .
H30K H 0.188788 0.544626 1.498273 0.077 Uiso 1 1 calc R U . . .
H30L H 0.212299 0.511219 1.463328 0.077 Uiso 1 1 calc R U . . .
C31B C -0.1406(5) 0.5474(3) 1.2893(4) 0.028(2) Uani 1 1 d . . . . .
H31G H -0.174050 0.545146 1.251864 0.034 Uiso 1 1 calc R U . . .
H31H H -0.136074 0.518973 1.305609 0.034 Uiso 1 1 calc R U . . .
C32B C -0.1705(5) 0.5767(3) 1.3179(4) 0.034(2) Uani 1 1 d . . . . .
H32J H -0.180199 0.604101 1.299617 0.050 Uiso 1 1 calc R U . . .
H32K H -0.136431 0.580532 1.354419 0.050 Uiso 1 1 calc R U . . .
H32L H -0.214945 0.564919 1.318795 0.050 Uiso 1 1 calc R U . . .
Eu4 Eu 0.40614(3) 0.71241(2) 1.27039(2) 0.02810(12) Uani 1 1 d . . . . .
O4C O 0.4911(4) 0.53475(19) 1.4145(3) 0.0348(16) Uani 1 1 d . . . . .
H4C H 0.527757 0.523766 1.412382 0.052 Uiso 1 1 calc R U . . .
O3C O 0.1724(3) 0.64090(19) 1.3727(3) 0.0340(16) Uani 1 1 d . . . . .
H3C H 0.147059 0.660513 1.377045 0.051 Uiso 1 1 calc R U . . .
O2C O 0.5130(3) 0.67099(19) 1.2734(2) 0.0305(15) Uani 1 1 d . . . . .
O1C O 0.2895(3) 0.74643(19) 1.2447(2) 0.0326(15) Uani 1 1 d . . . . .
O3NC O 0.4977(5) 0.8138(3) 1.2214(4) 0.087(3) Uani 1 1 d . . . . .
O1NC O 0.4836(6) 0.7442(3) 1.2224(4) 0.047(2) Uani 0.7 1 d . . P A 1
O2NC O 0.4211(7) 0.7880(3) 1.2509(5) 0.047(2) Uani 0.7 1 d . . P A 1
O2N" O 0.3991(15) 0.7814(8) 1.2196(11) 0.047(2) Uani 0.3 1 d . . P A 2
O1N" O 0.5001(14) 0.7592(8) 1.2585(11) 0.047(2) Uani 0.3 1 d . . P A 2
O8NC O 0.5090(4) 0.7372(2) 1.3470(3) 0.060(2) Uani 1 1 d . . . . .
O7NC O 0.4115(4) 0.7620(3) 1.3416(3) 0.064(3) Uani 1 1 d . . . . .
O9NC O 0.5070(4) 0.7886(2) 1.3993(3) 0.0382(17) Uani 1 1 d . . . . .
O5NC O 0.3432(3) 0.64882(19) 1.2185(3) 0.0338(16) Uani 1 1 d . . . . .
O4NC O 0.3520(4) 0.7007(2) 1.1716(3) 0.0443(19) Uani 1 1 d . . . . .
O6NC O 0.2880(4) 0.6465(2) 1.1329(3) 0.0465(19) Uani 1 1 d . . . . .
N1NC N 0.4672(5) 0.7827(3) 1.2316(4) 0.054(3) Uani 1 1 d . . . . .
N3NC N 0.4776(4) 0.7642(3) 1.3649(3) 0.0337(19) Uani 1 1 d . . . . .
N2NC N 0.3250(4) 0.6655(3) 1.1712(3) 0.036(2) Uani 1 1 d . . . . .
N1C N 0.4425(4) 0.6477(2) 1.3318(3) 0.0250(17) Uani 1 1 d . . . . .
N2C N 0.3217(4) 0.6874(2) 1.3156(3) 0.0257(17) Uani 1 1 d . . . . .
N3C N 0.6180(4) 0.6549(2) 1.3384(3) 0.0330(19) Uani 1 1 d . . . . .
N4C N 0.2284(4) 0.7837(2) 1.2866(3) 0.036(2) Uani 1 1 d . . . . .
C10C C 0.5053(5) 0.6293(3) 1.3420(3) 0.026(2) Uani 1 1 d . . . . .
C9C C 0.5244(5) 0.5917(3) 1.3699(3) 0.028(2) Uani 1 1 d . . . . .
H9C H 0.570041 0.579884 1.376529 0.033 Uiso 1 1 calc R U . . .
C8C C 0.4775(5) 0.5714(3) 1.3880(3) 0.028(2) Uani 1 1 d . . . . .
C7C C 0.4110(5) 0.5900(3) 1.3794(3) 0.028(2) Uani 1 1 d . . . . .
C6C C 0.3587(5) 0.5728(3) 1.3967(4) 0.034(2) Uani 1 1 d . . . . .
H6C H 0.367526 0.546191 1.414480 0.041 Uiso 1 1 calc R U . . .
C5C C 0.2969(5) 0.5927(3) 1.3889(4) 0.032(2) Uani 1 1 d . . . . .
H5C H 0.263157 0.580214 1.401360 0.038 Uiso 1 1 calc R U . . .
C4C C 0.2819(5) 0.6325(3) 1.3619(3) 0.028(2) Uani 1 1 d . . . . .
C3C C 0.2189(5) 0.6567(3) 1.3537(4) 0.031(2) Uani 1 1 d . . . . .
C2C C 0.2130(5) 0.6961(3) 1.3291(4) 0.032(2) Uani 1 1 d . . . . .
H2C H 0.172917 0.713559 1.324806 0.038 Uiso 1 1 calc R U . . .
C1C C 0.2643(5) 0.7100(3) 1.3112(3) 0.026(2) Uani 1 1 d . . . . .
C11C C 0.3313(5) 0.6494(2) 1.3427(3) 0.0236(19) Uani 1 1 d . . . . .
C12C C 0.3975(5) 0.6277(3) 1.3515(4) 0.029(2) Uani 1 1 d . . . . .
C23C C 0.5476(5) 0.6531(3) 1.3159(4) 0.030(2) Uani 1 1 d . . . . .
C24C C 0.6546(5) 0.6411(3) 1.3923(4) 0.033(2) Uani 1 1 d . . . . .
C29C C 0.7032(5) 0.6088(3) 1.4045(4) 0.037(2) Uani 1 1 d . . . . .
H29C H 0.718158 0.597564 1.377699 0.045 Uiso 1 1 calc R U . . .
C28C C 0.7304(6) 0.5926(3) 1.4552(4) 0.046(3) Uani 1 1 d . . . . .
H28C H 0.766408 0.571483 1.463758 0.055 Uiso 1 1 calc R U . . .
C27C C 0.7056(6) 0.6069(3) 1.4949(4) 0.044(3) Uani 1 1 d . . . . .
C26C C 0.6601(6) 0.6414(3) 1.4820(4) 0.048(3) Uani 1 1 d . . . . .
H26C H 0.645674 0.653429 1.508647 0.058 Uiso 1 1 calc R U . . .
C25C C 0.6351(5) 0.6589(3) 1.4320(4) 0.043(3) Uani 1 1 d . . . . .
H25C H 0.604687 0.682915 1.424579 0.051 Uiso 1 1 calc R U . . .
C30C C 0.7291(7) 0.5859(4) 1.5472(4) 0.070(4) Uani 1 1 d . . . . .
H30A H 0.715432 0.555927 1.542441 0.104 Uiso 1 1 calc R U . . .
H30B H 0.706461 0.599517 1.569545 0.104 Uiso 1 1 calc R U . . .
H30C H 0.780884 0.588177 1.564544 0.104 Uiso 1 1 calc R U . . .
C31C C 0.6588(5) 0.6774(3) 1.3112(4) 0.039(3) Uani 1 1 d . . . . .
H31A H 0.631067 0.677815 1.272382 0.047 Uiso 1 1 calc R U . . .
H31B H 0.703833 0.662024 1.317262 0.047 Uiso 1 1 calc R U . . .
C32C C 0.6752(6) 0.7216(3) 1.3310(5) 0.060(4) Uani 1 1 d . . . . .
H32A H 0.697726 0.736612 1.309642 0.091 Uiso 1 1 calc R U . . .
H32B H 0.707529 0.721160 1.368357 0.091 Uiso 1 1 calc R U . . .
H32C H 0.630960 0.736048 1.327960 0.091 Uiso 1 1 calc R U . . .
C13C C 0.2606(5) 0.7485(3) 1.2778(4) 0.035(2) Uani 1 1 d . . . . .
C14C C 0.2172(6) 0.7906(3) 1.3352(4) 0.039(3) Uani 1 1 d . . . . .
C19C C 0.2763(5) 0.7916(3) 1.3823(5) 0.047(3) Uani 1 1 d . . . . .
H19C H 0.322796 0.788209 1.381950 0.056 Uiso 1 1 calc R U . . .
C18C C 0.2662(7) 0.7977(4) 1.4303(5) 0.063(4) Uani 1 1 d . . . . .
H18C H 0.306283 0.797327 1.462771 0.075 Uiso 1 1 calc R U . . .
C17C C 0.1989(6) 0.8043(4) 1.4316(5) 0.050(3) Uani 1 1 d . . . . .
C16C C 0.1436(6) 0.8051(3) 1.3842(5) 0.050(3) Uani 1 1 d . . . . .
H16C H 0.097512 0.810839 1.384260 0.060 Uiso 1 1 calc R U . . .
C15C C 0.1502(6) 0.7980(3) 1.3357(5) 0.047(3) Uani 1 1 d . . . . .
H15C H 0.109601 0.798175 1.303485 0.057 Uiso 1 1 calc R U . . .
C20C C 0.1905(8) 0.8093(4) 1.4845(5) 0.075(4) Uani 1 1 d . . . . .
H20A H 0.168776 0.783687 1.492347 0.112 Uiso 1 1 calc R U . . .
H20B H 0.159892 0.833760 1.483056 0.112 Uiso 1 1 calc R U . . .
H20C H 0.237282 0.813781 1.512594 0.112 Uiso 1 1 calc R U . . .
C21C C 0.2217(6) 0.8199(3) 1.2504(5) 0.049(3) Uani 1 1 d . . . . .
H21A H 0.178943 0.836615 1.247543 0.059 Uiso 1 1 calc R U . . .
H21B H 0.214811 0.809079 1.214446 0.059 Uiso 1 1 calc R U . . .
C22C C 0.2868(6) 0.8490(3) 1.2693(5) 0.057(3) Uani 1 1 d . . . . .
H22A H 0.278974 0.873004 1.244804 0.085 Uiso 1 1 calc R U . . .
H22B H 0.328842 0.833104 1.270061 0.085 Uiso 1 1 calc R U . . .
H22C H 0.294423 0.859452 1.305135 0.085 Uiso 1 1 calc R U . . .
O1W O 0.0706(4) 0.6923(2) 1.3679(3) 0.052(2) Uani 1 1 d . . . . .
H1WA H 0.064489 0.703077 1.396756 0.063 Uiso 1 1 d R U . . .
H1WB H 0.026759 0.691007 1.342555 0.063 Uiso 1 1 d R U . . .
N1S N -0.0502(7) 0.2270(4) 1.0397(5) 0.082(4) Uani 1 1 d . U . . .
C1S C -0.0302(9) 0.2522(5) 1.0216(7) 0.083(5) Uani 1 1 d . U . . .
C2S C -0.0108(10) 0.2881(5) 0.9930(7) 0.110(6) Uani 1 1 d . U . . .
H2SA H 0.012869 0.276813 0.970030 0.165 Uiso 1 1 calc R U . . .
H2SB H 0.021355 0.307576 1.019086 0.165 Uiso 1 1 calc R U . . .
H2SC H -0.054058 0.303271 0.971180 0.165 Uiso 1 1 calc R U . . .
N2S N 0.4803(10) 0.4617(5) 1.0493(7) 0.129(6) Uani 1 1 d . U . . .
N3S N 0.4391(4) 0.4449(3) 1.1673(3) 0.039(2) Uani 1 1 d . U . . .
N4S N -0.0337(7) 0.4622(4) 1.0306(4) 0.076(4) Uani 1 1 d . U . . .
C3S C 0.5409(11) 0.4685(6) 1.0553(7) 0.093(5) Uani 1 1 d . U . . .
C4S C 0.6178(9) 0.4800(5) 1.0605(6) 0.097(5) Uani 1 1 d . U . . .
H4SA H 0.616558 0.494153 1.027901 0.146 Uiso 1 1 calc R U . . .
H4SB H 0.646332 0.454092 1.065937 0.146 Uiso 1 1 calc R U . . .
H4SC H 0.639052 0.498980 1.090974 0.146 Uiso 1 1 calc R U . . .
C5S C 0.4770(6) 0.4187(4) 1.1688(4) 0.049(3) Uani 1 1 d . U . . .
C6S C 0.5265(6) 0.3853(3) 1.1664(5) 0.065(4) Uani 1 1 d . U . . .
H6SA H 0.501976 0.366019 1.136867 0.097 Uiso 1 1 calc R U . . .
H6SB H 0.543134 0.369419 1.199952 0.097 Uiso 1 1 calc R U . . .
H6SC H 0.567227 0.398199 1.160816 0.097 Uiso 1 1 calc R U . . .
C7S C 0.0176(8) 0.4493(4) 1.0301(4) 0.057(3) Uani 1 1 d . . . . .
C8S C 0.0866(6) 0.4332(4) 1.0321(4) 0.059(3) Uani 1 1 d . . . . .
H8SA H 0.101985 0.449433 1.007270 0.088 Uiso 1 1 calc R U . . .
H8SB H 0.082048 0.403264 1.021902 0.088 Uiso 1 1 calc R U . . .
H8SC H 0.121880 0.436297 1.068285 0.088 Uiso 1 1 calc R U . . .
N5S N 0.1163(5) 0.8514(2) 1.1263(4) 0.046(2) Uani 1 1 d . U . . .
C9S C 0.1132(5) 0.8826(3) 1.1448(4) 0.040(3) Uani 1 1 d . . . . .
C10S C 0.1099(6) 0.9226(3) 1.1696(5) 0.048(3) Uani 1 1 d . . . . .
H10A H 0.084610 0.943339 1.142078 0.072 Uiso 1 1 calc R U . . .
H10B H 0.158291 0.932784 1.189469 0.072 Uiso 1 1 calc R U . . .
H10C H 0.084594 0.918963 1.194013 0.072 Uiso 1 1 calc R U . . .
N6S N 0.4173(9) 0.2928(5) 1.3959(7) 0.139(6) Uani 1 1 d . U . . .
C11S C 0.4073(11) 0.2640(6) 1.3584(8) 0.112(6) Uani 1 1 d . U . . .
C12S C 0.4199(17) 0.2274(9) 1.3370(12) 0.252(15) Uani 1 1 d . U . . .
H12A H 0.386605 0.224991 1.300061 0.378 Uiso 1 1 calc R U . . .
H12B H 0.468841 0.227496 1.337914 0.378 Uiso 1 1 calc R U . . .
H12C H 0.413498 0.203309 1.357666 0.378 Uiso 1 1 calc R U . . .

loop_
_atom_site_aniso_label
_atom_site_aniso_U_11
_atom_site_aniso_U_22
_atom_site_aniso_U_33
_atom_site_aniso_U_23
_atom_site_aniso_U_13
_atom_site_aniso_U_12
Eu1 0.0268(3) 0.0198(2) 0.0336(2) -0.00203(19) 0.0171(2) -0.00254(19)
O5N 0.028(4) 0.022(3) 0.030(3) 0.002(3) 0.016(3) -0.001(3)
O4N 0.045(4) 0.027(3) 0.041(4) 0.000(3) 0.019(3) 0.000(3)
O6N 0.028(4) 0.046(4) 0.034(4) 0.003(3) 0.005(3) -0.008(3)
O7N 0.036(4) 0.038(4) 0.043(4) -0.009(3) 0.026(3) -0.004(3)
O1N 0.045(4) 0.022(3) 0.054(4) -0.004(3) 0.034(4) -0.007(3)
O3N 0.035(4) 0.047(4) 0.064(5) 0.019(4) 0.027(4) -0.004(4)
O3 0.030(4) 0.030(3) 0.045(4) 0.007(3) 0.011(3) -0.002(3)
O4 0.025(4) 0.032(3) 0.051(4) 0.009(3) 0.021(3) 0.001(3)
O1 0.030(4) 0.025(3) 0.034(3) 0.002(3) 0.020(3) 0.001(3)
O2 0.036(4) 0.022(3) 0.044(4) 0.000(3) 0.026(3) -0.005(3)
O2N 0.039(4) 0.031(3) 0.046(4) -0.004(3) 0.027(3) -0.006(3)
O8N 0.038(4) 0.034(4) 0.046(4) -0.008(3) 0.028(3) -0.008(3)
O9N 0.049(5) 0.059(5) 0.046(4) -0.020(4) 0.021(4) -0.019(4)
N2N 0.023(4) 0.018(3) 0.028(4) 0.000(3) 0.011(3) 0.004(3)
N1 0.028(4) 0.024(4) 0.029(4) -0.002(3) 0.012(3) -0.002(3)
N2 0.024(4) 0.023(4) 0.025(4) -0.005(3) 0.017(3) -0.004(3)
N3 0.028(4) 0.027(4) 0.035(4) -0.006(3) 0.015(4) 0.000(4)
N4 0.031(5) 0.034(4) 0.040(5) 0.000(4) 0.019(4) 0.003(4)
N1N 0.023(4) 0.032(4) 0.044(5) 0.006(4) 0.012(4) -0.006(4)
N3N 0.027(5) 0.035(4) 0.047(5) -0.004(4) 0.018(4) -0.017(4)
C1 0.021(5) 0.027(5) 0.030(5) -0.006(4) 0.007(4) -0.003(4)
C2 0.025(5) 0.031(5) 0.033(5) 0.004(4) 0.010(4) -0.002(4)
C3 0.030(5) 0.028(5) 0.026(5) -0.004(4) 0.008(4) 0.001(4)
C4 0.027(5) 0.029(5) 0.030(5) -0.003(4) 0.011(4) -0.006(4)
C5 0.040(6) 0.026(5) 0.028(5) -0.001(4) 0.016(4) -0.005(5)
C6 0.024(5) 0.029(5) 0.031(5) 0.002(4) 0.013(4) -0.008(4)
C7 0.033(5) 0.019(4) 0.025(4) -0.003(4) 0.014(4) -0.003(4)
C8 0.028(5) 0.032(5) 0.031(5) -0.013(4) 0.024(4) -0.015(4)
C9 0.032(5) 0.024(4) 0.034(5) 0.003(4) 0.018(4) 0.008(4)
C10 0.033(6) 0.029(5) 0.031(5) -0.009(4) 0.021(4) -0.009(4)
C12 0.027(5) 0.025(4) 0.024(4) -0.011(4) 0.013(4) -0.012(4)
C11 0.031(5) 0.019(4) 0.019(4) -0.009(3) 0.016(4) -0.008(4)
C13 0.027(5) 0.020(4) 0.027(5) -0.011(4) 0.012(4) 0.000(4)
C14 0.025(5) 0.040(5) 0.031(5) 0.003(4) 0.007(4) -0.008(5)
C15 0.033(6) 0.042(6) 0.034(5) -0.004(5) 0.016(5) -0.002(5)
C16 0.025(5) 0.063(7) 0.039(6) -0.002(5) 0.019(5) -0.019(5)
C17 0.024(6) 0.055(7) 0.039(6) 0.003(5) 0.004(5) -0.004(5)
C18 0.041(7) 0.064(7) 0.027(5) -0.006(5) 0.018(5) -0.023(6)
C19 0.046(7) 0.035(5) 0.054(7) -0.006(5) 0.023(6) -0.015(5)
C20 0.070(10) 0.084(9) 0.041(7) 0.018(7) 0.005(6) -0.015(8)
C21 0.025(5) 0.039(5) 0.044(6) 0.003(5) 0.015(4) 0.006(5)
C22 0.050(7) 0.031(5) 0.102(10) 0.009(6) 0.053(7) 0.007(5)
C23 0.023(5) 0.026(5) 0.043(6) -0.003(4) 0.019(4) -0.004(4)
C24 0.036(6) 0.023(4) 0.037(5) 0.002(4) 0.021(5) 0.003(4)
C25 0.030(6) 0.045(6) 0.059(7) 0.002(5) 0.028(5) 0.006(5)
C26 0.043(7) 0.064(7) 0.039(6) -0.002(6) 0.015(5) 0.010(6)
C27 0.065(8) 0.044(6) 0.046(6) 0.001(5) 0.029(6) 0.024(6)
C28 0.032(6) 0.047(6) 0.055(7) -0.011(5) 0.020(5) 0.001(5)
C29 0.033(6) 0.022(4) 0.043(6) 0.004(4) 0.012(5) 0.008(4)
C30 0.072(10) 0.107(11) 0.056(8) -0.026(8) 0.022(7) 0.013(9)
C31 0.049(7) 0.032(5) 0.046(6) 0.015(5) 0.026(5) 0.016(5)
C32 0.064(8) 0.034(5) 0.064(7) -0.004(5) 0.049(6) -0.012(6)
Eu2 0.0174(2) 0.0266(2) 0.0367(3) -0.0004(2) 0.0131(2) 0.00001(19)
O3A 0.014(3) 0.045(4) 0.045(4) 0.004(3) 0.010(3) 0.008(3)
O1NA 0.025(4) 0.029(3) 0.051(4) 0.004(3) 0.014(3) 0.001(3)
O2NA 0.028(4) 0.028(3) 0.050(4) 0.001(3) 0.018(3) 0.003(3)
O4A 0.029(4) 0.070(5) 0.085(6) 0.032(5) 0.021(4) -0.006(4)
O1A 0.016(3) 0.032(3) 0.045(4) 0.002(3) 0.012(3) 0.007(3)
O3NA 0.015(3) 0.054(4) 0.047(4) 0.008(3) 0.007(3) 0.001(3)
O4NA 0.023(4) 0.041(4) 0.041(4) 0.005(3) 0.015(3) 0.009(3)
O2A 0.033(4) 0.028(3) 0.049(4) 0.002(3) 0.025(3) 0.004(3)
O5NA 0.025(4) 0.047(4) 0.049(4) -0.013(3) 0.016(3) 0.002(3)
O6NA 0.040(4) 0.049(4) 0.038(4) -0.001(3) 0.022(3) 0.003(4)
O8NA 0.018(3) 0.032(3) 0.040(4) 0.003(3) 0.014(3) 0.010(3)
O7NA 0.022(3) 0.028(3) 0.042(4) 0.006(3) 0.012(3) 0.006(3)
O9NA 0.054(5) 0.057(5) 0.040(4) 0.011(4) 0.026(4) 0.020(4)
N1NA 0.022(4) 0.045(5) 0.031(4) 0.005(4) 0.014(4) 0.001(4)
N1A 0.012(4) 0.028(4) 0.038(4) -0.004(3) 0.012(3) -0.002(3)
N2A 0.023(4) 0.034(4) 0.035(4) -0.005(4) 0.011(3) -0.007(4)
N2NA 0.043(6) 0.029(4) 0.032(4) -0.001(4) 0.018(4) 0.005(4)
N3NA 0.025(4) 0.038(5) 0.029(4) 0.003(4) 0.002(4) -0.005(4)
N3A 0.017(4) 0.037(4) 0.045(5) 0.005(4) 0.019(4) 0.008(4)
N4A 0.020(4) 0.040(5) 0.059(5) 0.001(4) 0.023(4) -0.002(4)
C1A 0.015(5) 0.036(5) 0.037(5) -0.007(4) 0.012(4) -0.002(4)
C2A 0.021(5) 0.036(5) 0.037(5) -0.010(4) 0.020(4) -0.008(4)
C3A 0.018(5) 0.052(6) 0.025(5) -0.003(4) 0.009(4) 0.004(5)
C4A 0.019(5) 0.038(5) 0.022(4) -0.013(4) 0.010(4) -0.004(4)
C5A 0.026(6) 0.061(7) 0.033(5) 0.014(5) 0.011(4) 0.008(5)
C6A 0.020(5) 0.071(8) 0.045(6) 0.007(6) 0.014(5) -0.015(5)
C7A 0.011(4) 0.041(5) 0.045(6) 0.008(5) 0.011(4) 0.003(4)
C8A 0.025(6) 0.068(7) 0.040(6) 0.017(6) 0.008(5) -0.010(6)
C9A 0.023(5) 0.049(6) 0.032(5) 0.010(5) 0.009(4) -0.003(5)
C10A 0.028(5) 0.043(6) 0.025(5) -0.004(4) 0.010(4) -0.005(5)
C12A 0.016(5) 0.040(5) 0.030(5) 0.000(4) 0.012(4) 0.003(4)
C11A 0.026(5) 0.030(5) 0.037(5) -0.003(4) 0.016(4) -0.003(4)
C13A 0.030(5) 0.020(4) 0.038(5) -0.006(4) 0.017(4) -0.001(4)
C14A 0.020(5) 0.041(5) 0.033(5) -0.001(5) 0.009(4) -0.005(4)
C15A 0.031(6) 0.030(5) 0.042(6) 0.003(4) 0.017(5) -0.002(4)
C16A 0.019(5) 0.042(6) 0.043(6) 0.011(5) 0.015(4) -0.001(4)
C17A 0.047(7) 0.050(6) 0.040(6) 0.016(5) 0.023(5) 0.004(6)
C18A 0.037(6) 0.044(6) 0.039(6) -0.001(5) 0.015(5) -0.008(5)
C19A 0.032(6) 0.037(5) 0.046(6) -0.003(5) 0.023(5) -0.007(5)
C20A 0.056(8) 0.064(8) 0.053(7) 0.014(6) 0.011(6) 0.001(7)
C21A 0.018(5) 0.032(5) 0.053(6) 0.002(5) 0.011(5) 0.004(4)
C22A 0.033(6) 0.046(6) 0.085(9) -0.005(6) 0.036(6) -0.011(5)
C23A 0.035(6) 0.016(4) 0.044(6) -0.011(4) 0.025(5) -0.004(4)
C24A 0.026(5) 0.027(5) 0.041(5) 0.012(4) 0.015(4) 0.009(4)
C25A 0.043(7) 0.033(5) 0.048(6) 0.015(5) 0.016(5) 0.004(5)
C26A 0.066(9) 0.046(7) 0.064(8) 0.027(6) 0.021(7) 0.016(6)
C27A 0.083(11) 0.078(9) 0.051(7) 0.031(7) 0.037(7) -0.002(8)
C28A 0.094(11) 0.051(7) 0.031(6) -0.001(5) 0.017(6) -0.002(7)
C29A 0.040(7) 0.052(6) 0.031(5) 0.010(5) 0.007(5) 0.013(5)
C30A 0.19(2) 0.129(15) 0.107(13) 0.047(12) 0.103(14) -0.025(15)
C31A 0.038(7) 0.038(6) 0.082(8) 0.020(6) 0.037(6) 0.016(5)
C32A 0.029(7) 0.125(12) 0.070(9) 0.023(9) 0.029(6) 0.010(8)
C1B 0.026(5) 0.023(4) 0.028(5) 0.006(4) 0.015(4) 0.006(4)
C2B 0.026(5) 0.020(4) 0.041(5) 0.004(4) 0.019(4) 0.001(4)
Eu3 0.0199(2) 0.0270(2) 0.0376(3) 0.0087(2) 0.0137(2) 0.0042(2)
O1NB 0.034(4) 0.061(5) 0.082(6) 0.035(5) 0.030(4) 0.023(4)
O2NB 0.039(5) 0.046(4) 0.070(5) 0.018(4) 0.007(4) 0.001(4)
O3NB 0.091(3) 0.099(3) 0.104(3) 0.006(2) 0.0302(19) -0.005(2)
O4NB 0.044(5) 0.035(4) 0.061(5) 0.013(4) 0.042(4) 0.010(4)
O5NB 0.040(4) 0.048(4) 0.044(4) 0.002(3) 0.026(3) 0.012(4)
O6NB 0.100(8) 0.061(5) 0.054(5) 0.004(4) 0.050(5) 0.015(5)
O7NB 0.020(4) 0.041(4) 0.047(4) 0.007(3) 0.006(3) 0.009(3)
O8NB 0.027(4) 0.027(3) 0.048(4) -0.001(3) 0.007(3) -0.002(3)
O9NB 0.043(5) 0.116(7) 0.041(4) -0.015(5) 0.019(4) 0.002(5)
O3B 0.038(4) 0.020(3) 0.056(4) 0.006(3) 0.030(4) 0.002(3)
O4B 0.018(3) 0.023(3) 0.043(4) 0.010(3) 0.019(3) 0.008(3)
O1B 0.032(4) 0.028(3) 0.042(4) 0.007(3) 0.027(3) 0.005(3)
O2B 0.016(3) 0.033(3) 0.043(4) 0.009(3) 0.012(3) -0.001(3)
N1B 0.028(4) 0.026(4) 0.031(4) 0.006(3) 0.014(3) 0.001(3)
N1NB 0.088(3) 0.087(3) 0.087(3) 0.0011(10) 0.0322(13) -0.0001(10)
N2B 0.015(4) 0.020(3) 0.028(4) 0.003(3) 0.010(3) 0.001(3)
N2NB 0.059(7) 0.033(5) 0.044(5) 0.010(4) 0.031(5) 0.018(5)
N3B 0.035(5) 0.022(4) 0.033(4) 0.005(3) 0.020(4) 0.008(3)
N3NB 0.022(4) 0.051(5) 0.029(4) 0.005(4) 0.003(4) 0.002(4)
N4B 0.021(4) 0.019(3) 0.030(4) 0.002(3) 0.013(3) -0.004(3)
C3B 0.022(5) 0.030(5) 0.036(5) 0.001(4) 0.015(4) -0.002(4)
C4B 0.023(5) 0.023(4) 0.026(4) -0.007(4) 0.009(4) 0.006(4)
C5B 0.021(5) 0.020(4) 0.054(6) -0.007(4) 0.025(4) -0.006(4)
C6B 0.025(5) 0.022(4) 0.038(5) -0.002(4) 0.017(4) -0.009(4)
C7B 0.019(5) 0.024(4) 0.027(4) -0.010(4) 0.011(4) -0.009(4)
C8B 0.015(4) 0.017(4) 0.025(4) 0.003(3) 0.004(3) 0.006(3)
C9B 0.017(4) 0.019(4) 0.024(4) 0.007(3) 0.004(4) -0.001(4)
C10B 0.014(4) 0.018(4) 0.027(4) 0.004(4) 0.006(4) 0.003(3)
C12B 0.016(4) 0.013(4) 0.025(4) 0.002(3) 0.006(4) -0.004(3)
C11B 0.013(4) 0.026(4) 0.029(5) 0.002(4) 0.012(4) -0.002(4)
C13B 0.026(5) 0.028(5) 0.034(5) 0.005(4) 0.019(4) 0.001(4)
C14B 0.037(6) 0.036(5) 0.039(5) 0.010(5) 0.024(5) 0.005(5)
C15B 0.043(7) 0.031(5) 0.045(6) 0.003(5) 0.020(5) 0.001(5)
C16B 0.077(10) 0.068(8) 0.038(6) 0.008(6) 0.034(6) 0.025(7)
C17B 0.055(8) 0.048(7) 0.066(8) 0.020(6) 0.039(6) 0.013(6)
C18B 0.065(8) 0.030(5) 0.036(6) 0.013(5) 0.026(5) 0.013(5)
C19B 0.044(6) 0.026(5) 0.042(6) 0.010(4) 0.022(5) 0.014(5)
C20B 0.121(14) 0.096(11) 0.039(7) 0.025(7) 0.037(8) 0.009(10)
C21B 0.033(6) 0.040(5) 0.036(5) 0.006(5) 0.020(5) 0.013(5)
C22B 0.034(6) 0.043(6) 0.058(7) 0.014(5) 0.019(5) 0.015(5)
C23B 0.020(5) 0.027(4) 0.032(5) -0.004(4) 0.015(4) -0.007(4)
C24B 0.017(5) 0.029(5) 0.028(5) 0.004(4) 0.011(4) 0.000(4)
C25B 0.032(5) 0.022(4) 0.032(5) 0.005(4) 0.013(4) 0.006(4)
C26B 0.033(6) 0.031(5) 0.033(5) 0.009(4) 0.017(4) 0.014(4)
C27B 0.025(5) 0.044(6) 0.029(5) 0.012(5) 0.015(4) 0.007(5)
C28B 0.023(5) 0.055(6) 0.030(5) -0.006(5) 0.012(4) -0.013(5)
C29B 0.020(5) 0.041(5) 0.034(5) 0.001(4) 0.015(4) 0.001(4)
C30B 0.037(7) 0.078(8) 0.029(5) -0.013(6) 0.000(5) 0.005(6)
C31B 0.020(5) 0.027(5) 0.042(5) 0.009(4) 0.016(4) -0.001(4)
C32B 0.025(5) 0.046(6) 0.034(5) 0.002(5) 0.017(4) -0.004(5)
Eu4 0.0229(3) 0.0265(2) 0.0339(3) 0.0032(2) 0.0094(2) 0.0002(2)
O4C 0.028(4) 0.031(3) 0.050(4) 0.004(3) 0.020(3) 0.007(3)
O3C 0.023(4) 0.034(3) 0.052(4) 0.004(3) 0.022(3) 0.003(3)
O2C 0.024(4) 0.036(3) 0.032(3) 0.008(3) 0.010(3) 0.006(3)
O1C 0.022(4) 0.034(3) 0.038(4) 0.005(3) 0.007(3) 0.008(3)
O3NC 0.091(8) 0.076(6) 0.088(7) 0.027(5) 0.027(6) -0.041(6)
O1NC 0.046(5) 0.039(4) 0.057(5) 0.012(4) 0.020(5) 0.005(4)
O2NC 0.046(5) 0.039(4) 0.057(5) 0.012(4) 0.020(5) 0.005(4)
O2N" 0.046(5) 0.039(4) 0.057(5) 0.012(4) 0.020(5) 0.005(4)
O1N" 0.046(5) 0.039(4) 0.057(5) 0.012(4) 0.020(5) 0.005(4)
O8NC 0.038(5) 0.053(5) 0.065(5) -0.025(4) -0.008(4) 0.018(4)
O7NC 0.022(4) 0.085(6) 0.078(6) -0.044(5) 0.012(4) -0.003(4)
O9NC 0.037(4) 0.046(4) 0.034(4) -0.009(3) 0.016(3) -0.018(4)
O5NC 0.028(4) 0.036(4) 0.041(4) 0.002(3) 0.016(3) 0.001(3)
O4NC 0.064(5) 0.026(3) 0.044(4) -0.003(3) 0.020(4) -0.013(4)
O6NC 0.037(4) 0.053(4) 0.042(4) -0.007(4) 0.006(4) 0.002(4)
N1NC 0.037(6) 0.057(6) 0.060(6) 0.028(5) 0.007(5) -0.008(5)
N3NC 0.031(5) 0.042(5) 0.031(4) 0.005(4) 0.014(4) 0.002(4)
N2NC 0.028(5) 0.055(5) 0.023(4) -0.006(4) 0.008(4) -0.006(4)
N1C 0.023(4) 0.020(3) 0.029(4) -0.003(3) 0.006(3) 0.001(3)
N2C 0.026(4) 0.017(3) 0.037(4) -0.001(3) 0.014(3) -0.003(3)
N3C 0.028(5) 0.024(4) 0.043(5) -0.002(4) 0.008(4) -0.006(4)
N4C 0.030(5) 0.018(4) 0.057(5) 0.005(4) 0.013(4) 0.009(3)
C10C 0.024(5) 0.019(4) 0.028(5) -0.007(4) 0.002(4) -0.001(4)
C9C 0.022(5) 0.029(5) 0.026(5) -0.003(4) 0.004(4) 0.007(4)
C8C 0.019(5) 0.030(5) 0.028(5) 0.001(4) 0.002(4) 0.000(4)
C7C 0.028(5) 0.025(4) 0.030(5) -0.001(4) 0.008(4) -0.005(4)
C6C 0.032(6) 0.028(5) 0.040(5) 0.004(4) 0.010(5) 0.003(4)
C5C 0.024(5) 0.034(5) 0.039(5) 0.003(4) 0.013(4) 0.001(4)
C4C 0.028(5) 0.028(5) 0.026(5) -0.012(4) 0.008(4) -0.004(4)
C3C 0.024(5) 0.029(5) 0.038(5) -0.006(4) 0.010(4) 0.000(4)
C2C 0.018(5) 0.028(5) 0.044(6) -0.002(4) 0.006(4) 0.007(4)
C1C 0.021(5) 0.026(4) 0.029(5) 0.002(4) 0.007(4) 0.008(4)
C11C 0.018(5) 0.018(4) 0.033(5) -0.003(4) 0.007(4) 0.000(4)
C12C 0.017(5) 0.035(5) 0.035(5) -0.006(4) 0.009(4) 0.003(4)
C23C 0.030(6) 0.022(4) 0.040(5) -0.006(4) 0.013(5) -0.005(4)
C24C 0.034(6) 0.021(4) 0.039(5) 0.000(4) 0.008(5) -0.001(4)
C29C 0.027(6) 0.034(5) 0.047(6) 0.009(5) 0.009(5) 0.004(5)
C28C 0.028(6) 0.031(5) 0.067(8) -0.007(5) 0.003(5) 0.003(5)
C27C 0.037(6) 0.039(6) 0.036(6) -0.008(5) -0.009(5) -0.005(5)
C26C 0.055(8) 0.032(5) 0.040(6) -0.011(5) -0.003(5) 0.004(5)
C25C 0.024(6) 0.032(5) 0.058(7) -0.003(5) -0.003(5) 0.005(4)
C30C 0.090(11) 0.049(7) 0.042(7) -0.011(6) -0.007(7) 0.011(7)
C31C 0.031(6) 0.027(5) 0.057(6) 0.007(5) 0.015(5) -0.011(5)
C32C 0.041(7) 0.040(6) 0.118(11) -0.009(7) 0.050(7) -0.020(6)
C13C 0.012(5) 0.036(5) 0.049(6) 0.002(5) 0.002(4) 0.010(4)
C14C 0.033(6) 0.023(5) 0.058(7) -0.004(5) 0.015(5) 0.011(4)
C19C 0.020(5) 0.047(6) 0.068(8) -0.015(6) 0.011(5) -0.001(5)
C18C 0.047(8) 0.079(9) 0.059(8) -0.032(7) 0.017(6) -0.015(7)
C17C 0.019(5) 0.058(7) 0.076(8) -0.025(6) 0.022(6) -0.004(5)
C16C 0.046(7) 0.039(6) 0.074(8) -0.002(6) 0.034(7) 0.012(6)
C15C 0.028(6) 0.032(5) 0.080(8) 0.001(6) 0.017(6) 0.003(5)
C20C 0.073(10) 0.081(9) 0.078(9) -0.034(8) 0.037(8) -0.007(8)
C21C 0.029(6) 0.028(5) 0.088(9) 0.001(6) 0.019(6) 0.000(5)
C22C 0.050(8) 0.028(5) 0.099(10) 0.009(6) 0.037(7) 0.008(5)
O1W 0.034(4) 0.049(4) 0.071(5) -0.017(4) 0.016(4) 0.004(4)
N1S 0.070(8) 0.080(8) 0.098(9) 0.034(7) 0.032(7) 0.009(7)
C1S 0.079(8) 0.083(8) 0.096(8) -0.004(7) 0.043(7) -0.002(7)
C2S 0.147(14) 0.096(11) 0.118(12) -0.025(9) 0.084(11) -0.019(10)
N2S 0.121(12) 0.118(11) 0.164(13) 0.030(10) 0.071(11) 0.027(10)
N3S 0.021(4) 0.038(4) 0.055(5) 0.008(4) 0.012(4) 0.007(4)
N4S 0.075(8) 0.091(8) 0.064(7) -0.004(6) 0.027(6) -0.002(7)
C3S 0.104(9) 0.099(9) 0.084(8) 0.004(7) 0.042(7) 0.008(8)
C4S 0.089(11) 0.131(12) 0.076(9) 0.000(9) 0.035(8) -0.029(10)
C5S 0.043(6) 0.052(6) 0.050(6) 0.004(5) 0.014(5) -0.001(5)
C6S 0.045(7) 0.047(6) 0.097(9) -0.009(7) 0.020(7) 0.006(6)
C7S 0.068(10) 0.070(9) 0.035(6) 0.000(6) 0.020(7) -0.014(8)
C8S 0.048(8) 0.088(9) 0.042(6) -0.012(6) 0.020(6) -0.018(7)
N5S 0.051(6) 0.014(4) 0.084(7) 0.001(4) 0.037(5) -0.006(4)
C9S 0.025(6) 0.033(6) 0.067(7) 0.023(5) 0.021(5) 0.003(5)
C10S 0.045(7) 0.032(5) 0.079(8) 0.002(6) 0.036(6) -0.008(5)
N6S 0.138(6) 0.139(6) 0.141(6) 0.002(2) 0.052(3) 0.001(2)
C11S 0.112(6) 0.112(6) 0.112(6) 0.0001(10) 0.041(2) -0.0002(10)
C12S 0.252(15) 0.252(15) 0.252(15) 0.000(2) 0.094(6) 0.000(2)

loop_
_atom_type_symbol
_atom_type_description
_atom_type_scat_dispersion_real
_atom_type_scat_dispersion_imag
_atom_type_scat_source
C C 0.0033 0.0016 'International Tables Vol C Tables 4.2.6.8 and 6.1.1.4'
H H 0.0000 0.0000 'International Tables Vol C Tables 4.2.6.8 and 6.1.1.4'
N N 0.0061 0.0033 'International Tables Vol C Tables 4.2.6.8 and 6.1.1.4'
O O 0.0106 0.0060 'International Tables Vol C Tables 4.2.6.8 and 6.1.1.4'
Eu Eu -0.1578 3.6682 'International Tables Vol C Tables 4.2.6.8 and 6.1.1.4'

loop_
_geom_angle_atom_site_label_1
_geom_angle_atom_site_label_2
_geom_angle_atom_site_label_3
_geom_angle
_geom_angle_site_symmetry_1
_geom_angle_site_symmetry_3
_geom_angle_publ_flag
O1 Eu1 O2 161.3(2) . . ?
O1 Eu1 O8N 121.8(2) . . ?
O2 Eu1 O8N 76.9(2) . . ?
O1 Eu1 O7N 73.0(2) . . ?
O2 Eu1 O7N 124.9(2) . . ?
O8N Eu1 O7N 51.4(2) . . ?
O1 Eu1 O5N 83.9(2) . . ?
O2 Eu1 O5N 80.90(19) . . ?
O8N Eu1 O5N 136.8(2) . . ?
O7N Eu1 O5N 149.5(2) . . ?
O1 Eu1 O2N 111.0(2) . . ?
O2 Eu1 O2N 73.4(2) . . ?
O8N Eu1 O2N 71.8(2) . . ?
O7N Eu1 O2N 73.4(2) . . ?
O5N Eu1 O2N 135.0(2) . . ?
O1 Eu1 O1N 64.6(2) . . ?
O2 Eu1 O1N 110.9(2) . . ?
O8N Eu1 O1N 112.5(2) . . ?
O7N Eu1 O1N 78.2(2) . . ?
O5N Eu1 O1N 109.9(2) . . ?
O2N Eu1 O1N 50.6(2) . . ?
O1 Eu1 O4N 92.0(2) . . ?
O2 Eu1 O4N 70.0(2) . . ?
O8N Eu1 O4N 144.1(2) . . ?
O7N Eu1 O4N 147.1(2) . . ?
O5N Eu1 O4N 50.53(19) . . ?
O2N Eu1 O4N 85.7(2) . . ?
O1N Eu1 O4N 68.9(2) . . ?
O1 Eu1 N2 121.9(2) . . ?
O2 Eu1 N2 62.1(2) . . ?
O8N Eu1 N2 67.3(2) . . ?
O7N Eu1 N2 105.8(2) . . ?
O5N Eu1 N2 69.7(2) . . ?
O2N Eu1 N2 124.5(2) . . ?
O1N Eu1 N2 173.0(2) . . ?
O4N Eu1 N2 106.9(2) . . ?
O1 Eu1 N1 61.6(2) . . ?
O2 Eu1 N1 122.9(2) . . ?
O8N Eu1 N1 88.9(2) . . ?
O7N Eu1 N1 78.6(2) . . ?
O5N Eu1 N1 72.9(2) . . ?
O2N Eu1 N1 151.9(2) . . ?
O1N Eu1 N1 125.4(2) . . ?
O4N Eu1 N1 120.4(2) . . ?
N2 Eu1 N1 61.4(2) . . ?
O1 Eu1 N3N 97.9(2) . . ?
O2 Eu1 N3N 100.6(2) . . ?
O8N Eu1 N3N 25.7(2) . . ?
O7N Eu1 N3N 25.8(2) . . ?
O5N Eu1 N3N 153.1(2) . . ?
O2N Eu1 N3N 69.4(2) . . ?
O1N Eu1 N3N 94.8(2) . . ?
O4N Eu1 N3N 155.1(2) . . ?
N2 Eu1 N3N 87.1(2) . . ?
N1 Eu1 N3N 84.3(2) . . ?
O1 Eu1 N1N 87.1(2) . . ?
O2 Eu1 N1N 93.4(2) . . ?
O8N Eu1 N1N 91.4(2) . . ?
O7N Eu1 N1N 72.7(2) . . ?
O5N Eu1 N1N 126.6(2) . . ?
O2N Eu1 N1N 25.5(2) . . ?
O1N Eu1 N1N 25.3(2) . . ?
O4N Eu1 N1N 77.5(2) . . ?
N2 Eu1 N1N 149.9(2) . . ?
N1 Eu1 N1N 142.7(2) . . ?
N3N Eu1 N1N 80.2(2) . . ?
N2N O5N Eu1 98.1(4) . . ?
N2N O4N Eu1 95.3(5) . . ?
N3N O7N Eu1 95.6(5) . . ?
N1N O1N Eu1 95.9(5) . . ?
C3 O3 H3 109.5 . . ?
C8 O4 H4 109.5 . . ?
C13 O1 Eu1 118.9(5) . . ?
C23 O2 Eu1 118.8(6) . . ?
N1N O2N Eu1 96.0(5) . . ?
N3N O8N Eu1 96.6(5) . . ?
O6N N2N O4N 123.0(7) . . ?
O6N N2N O5N 121.3(7) . . ?
O4N N2N O5N 115.6(7) . . ?
O6N N2N Eu1 170.8(6) . . ?
O4N N2N Eu1 59.5(4) . . ?
O5N N2N Eu1 56.5(4) . . ?
C1 N1 C11 118.5(8) . . ?
C1 N1 Eu1 119.5(6) . . ?
C11 N1 Eu1 121.6(6) . . ?
C10 N2 C12 117.3(8) . . ?
C10 N2 Eu1 119.7(6) . . ?
C12 N2 Eu1 122.7(6) . . ?
C13 N3 C14 125.0(8) . . ?
C13 N3 C21 119.1(8) . . ?
C14 N3 C21 115.2(8) . . ?
C23 N4 C24 121.2(8) . . ?
C23 N4 C31 119.0(8) . . ?
C24 N4 C31 115.0(7) . . ?
O3N N1N O1N 120.8(9) . . ?
O3N N1N O2N 122.2(8) . . ?
O1N N1N O2N 117.1(7) . . ?
O3N N1N Eu1 175.8(6) . . ?
O1N N1N Eu1 58.8(4) . . ?
O2N N1N Eu1 58.5(4) . . ?
O9N N3N O8N 122.3(9) . . ?
O9N N3N O7N 121.4(8) . . ?
O8N N3N O7N 116.2(8) . . ?
O9N N3N Eu1 178.0(6) . . ?
O8N N3N Eu1 57.8(4) . . ?
O7N N3N Eu1 58.6(4) . . ?
N1 C1 C2 122.0(9) . . ?
N1 C1 C13 110.1(8) . . ?
C2 C1 C13 127.4(9) . . ?
C3 C2 C1 119.8(9) . . ?
C3 C2 H2 120.1 . . ?
C1 C2 H2 120.1 . . ?
O3 C3 C2 122.7(9) . . ?
O3 C3 C4 117.5(9) . . ?
C2 C3 C4 119.8(9) . . ?
C3 C4 C11 117.3(9) . . ?
C3 C4 C5 125.3(9) . . ?
C11 C4 C5 117.4(9) . . ?
C6 C5 C4 121.7(9) . . ?
C6 C5 H5 119.1 . . ?
C4 C5 H5 119.1 . . ?
C5 C6 C7 121.7(9) . . ?
C5 C6 H6 119.2 . . ?
C7 C6 H6 119.2 . . ?
C12 C7 C8 116.7(8) . . ?
C12 C7 C6 118.5(9) . . ?
C8 C7 C6 124.7(9) . . ?
O4 C8 C9 123.7(9) . . ?
O4 C8 C7 117.3(8) . . ?
C9 C8 C7 119.0(8) . . ?
C10 C9 C8 119.4(9) . . ?
C10 C9 H9 120.3 . . ?
C8 C9 H9 120.3 . . ?
N2 C10 C9 123.6(8) . . ?
N2 C10 C23 111.2(8) . . ?
C9 C10 C23 124.7(9) . . ?
N2 C12 C7 124.0(8) . . ?
N2 C12 C11 115.7(8) . . ?
C7 C12 C11 120.3(8) . . ?
N1 C11 C4 122.5(8) . . ?
N1 C11 C12 117.2(7) . . ?
C4 C11 C12 120.2(8) . . ?
O1 C13 N3 122.3(9) . . ?
O1 C13 C1 115.8(8) . . ?
N3 C13 C1 121.9(8) . . ?
O1 C13 Eu1 41.4(4) . . ?
N3 C13 Eu1 143.7(6) . . ?
C1 C13 Eu1 85.0(5) . . ?
C15 C14 C19 120.4(9) . . ?
C15 C14 N3 118.2(9) . . ?
C19 C14 N3 121.3(9) . . ?
C14 C15 C16 120.3(9) . . ?
C14 C15 H15 119.9 . . ?
C16 C15 H15 119.9 . . ?
C17 C16 C15 120.0(10) . . ?
C17 C16 H16 120.0 . . ?
C15 C16 H16 120.0 . . ?
C18 C17 C16 118.7(10) . . ?
C18 C17 C20 121.4(10) . . ?
C16 C17 C20 120.0(11) . . ?
C17 C18 C19 122.8(10) . . ?
C17 C18 H18 118.6 . . ?
C19 C18 H18 118.6 . . ?
C18 C19 C14 117.9(10) . . ?
C18 C19 H19 121.1 . . ?
C14 C19 H19 121.1 . . ?
C17 C20 H20D 109.5 . . ?
C17 C20 H20E 109.5 . . ?
H20D C20 H20E 109.5 . . ?
C17 C20 H20F 109.5 . . ?
H20D C20 H20F 109.5 . . ?
H20E C20 H20F 109.5 . . ?
N3 C21 C22 112.7(8) . . ?
N3 C21 H21C 109.0 . . ?
C22 C21 H21C 109.0 . . ?
N3 C21 H21D 109.0 . . ?
C22 C21 H21D 109.0 . . ?
H21C C21 H21D 107.8 . . ?
C21 C22 H22D 109.5 . . ?
C21 C22 H22E 109.5 . . ?
H22D C22 H22E 109.5 . . ?
C21 C22 H22F 109.5 . . ?
H22D C22 H22F 109.5 . . ?
H22E C22 H22F 109.5 . . ?
O2 C23 N4 122.6(8) . . ?
O2 C23 C10 115.6(8) . . ?
N4 C23 C10 121.6(8) . . ?
O2 C23 Eu1 41.4(4) . . ?
N4 C23 Eu1 147.3(6) . . ?
C10 C23 Eu1 83.6(5) . . ?
C29 C24 C25 121.1(9) . . ?
C29 C24 N4 119.2(9) . . ?
C25 C24 N4 119.5(9) . . ?
C26 C25 C24 119.4(10) . . ?
C26 C25 H25 120.3 . . ?
C24 C25 H25 120.3 . . ?
C27 C26 C25 122.0(10) . . ?
C27 C26 H26 119.0 . . ?
C25 C26 H26 119.0 . . ?
C28 C27 C26 116.4(10) . . ?
C28 C27 C30 122.1(11) . . ?
C26 C27 C30 121.5(11) . . ?
C27 C28 C29 123.3(10) . . ?
C27 C28 H28 118.3 . . ?
C29 C28 H28 118.3 . . ?
C24 C29 C28 117.7(9) . . ?
C24 C29 H29 121.2 . . ?
C28 C29 H29 121.2 . . ?
C27 C30 H30D 109.5 . . ?
C27 C30 H30E 109.5 . . ?
H30D C30 H30E 109.5 . . ?
C27 C30 H30F 109.5 . . ?
H30D C30 H30F 109.5 . . ?
H30E C30 H30F 109.5 . . ?
N4 C31 C32 111.6(8) . . ?
N4 C31 H31C 109.3 . . ?
C32 C31 H31C 109.3 . . ?
N4 C31 H31D 109.3 . . ?
C32 C31 H31D 109.3 . . ?
H31C C31 H31D 108.0 . . ?
C31 C32 H32D 109.5 . . ?
C31 C32 H32E 109.5 . . ?
H32D C32 H32E 109.5 . . ?
C31 C32 H32F 109.5 . . ?
H32D C32 H32F 109.5 . . ?
H32E C32 H32F 109.5 . . ?
O2A Eu2 O1NA 120.0(2) . . ?
O2A Eu2 O5NA 81.9(2) . . ?
O1NA Eu2 O5NA 127.8(2) . . ?
O2A Eu2 O1A 156.3(2) . . ?
O1NA Eu2 O1A 70.5(2) . . ?
O5NA Eu2 O1A 75.6(2) . . ?
O2A Eu2 O4NA 84.2(2) . . ?
O1NA Eu2 O4NA 82.2(2) . . ?
O5NA Eu2 O4NA 51.3(2) . . ?
O1A Eu2 O4NA 75.9(2) . . ?
O2A Eu2 O2NA 70.2(2) . . ?
O1NA Eu2 O2NA 50.9(2) . . ?
O5NA Eu2 O2NA 113.1(2) . . ?
O1A Eu2 O2NA 112.0(2) . . ?
O4NA Eu2 O2NA 66.0(2) . . ?
O2A Eu2 N2A 62.3(2) . . ?
O1NA Eu2 N2A 144.9(2) . . ?
O5NA Eu2 N2A 87.1(2) . . ?
O1A Eu2 N2A 123.0(2) . . ?
O4NA Eu2 N2A 130.7(2) . . ?
O2NA Eu2 N2A 124.7(2) . . ?
O2A Eu2 O7NA 114.5(2) . . ?
O1NA Eu2 O7NA 76.8(2) . . ?
O5NA Eu2 O7NA 140.5(2) . . ?
O1A Eu2 O7NA 88.1(2) . . ?
O4NA Eu2 O7NA 157.0(2) . . ?
O2NA Eu2 O7NA 106.4(2) . . ?
N2A Eu2 O7NA 72.0(2) . . ?
O2A Eu2 O8NA 72.2(2) . . ?
O1NA Eu2 O8NA 75.6(2) . . ?
O5NA Eu2 O8NA 152.2(2) . . ?
O1A Eu2 O8NA 131.3(2) . . ?
O4NA Eu2 O8NA 132.70(19) . . ?
O2NA Eu2 O8NA 67.5(2) . . ?
N2A Eu2 O8NA 72.3(2) . . ?
O7NA Eu2 O8NA 50.16(18) . . ?
O2A Eu2 N1A 117.0(2) . . ?
O1NA Eu2 N1A 121.8(2) . . ?
O5NA Eu2 N1A 70.6(2) . . ?
O1A Eu2 N1A 62.2(2) . . ?
O4NA Eu2 N1A 114.8(2) . . ?
O2NA Eu2 N1A 172.7(2) . . ?
N2A Eu2 N1A 60.9(2) . . ?
O7NA Eu2 N1A 70.0(2) . . ?
O8NA Eu2 N1A 112.4(2) . . ?
O2A Eu2 N2NA 82.5(2) . . ?
O1NA Eu2 N2NA 105.0(2) . . ?
O5NA Eu2 N2NA 25.9(2) . . ?
O1A Eu2 N2NA 74.0(2) . . ?
O4NA Eu2 N2NA 25.4(2) . . ?
O2NA Eu2 N2NA 89.4(2) . . ?
N2A Eu2 N2NA 109.8(2) . . ?
O7NA Eu2 N2NA 159.7(2) . . ?
O8NA Eu2 N2NA 150.1(2) . . ?
N1A Eu2 N2NA 92.9(2) . . ?
O2A Eu2 N1NA 95.4(2) . . ?
O1NA Eu2 N1NA 25.6(2) . . ?
O5NA Eu2 N1NA 122.2(2) . . ?
O1A Eu2 N1NA 90.4(2) . . ?
O4NA Eu2 N1NA 71.0(2) . . ?
O2NA Eu2 N1NA 25.4(2) . . ?
N2A Eu2 N1NA 141.7(2) . . ?
O7NA Eu2 N1NA 93.1(2) . . ?
O8NA Eu2 N1NA 71.2(2) . . ?
N1A Eu2 N1NA 147.2(2) . . ?
N2NA Eu2 N1NA 96.3(2) . . ?
C3A O3A H3A 109.5 . . ?
N1NA O1NA Eu2 98.8(5) . . ?
N1NA O2NA Eu2 94.7(5) . . ?
C8A O4A H4A 109.5 . . ?
C13A O1A Eu2 119.6(6) . . ?
N2NA O4NA Eu2 94.5(5) . . ?
C23A O2A Eu2 119.3(5) . . ?
N2NA O5NA Eu2 96.2(5) . . ?
N3NA O8NA Eu2 95.9(5) . . ?
N3NA O7NA Eu2 95.7(5) . . ?
O3NA N1NA O2NA 122.5(8) . . ?
O3NA N1NA O1NA 122.3(8) . . ?
O2NA N1NA O1NA 115.2(7) . . ?
O3NA N1NA Eu2 173.5(6) . . ?
O2NA N1NA Eu2 59.9(4) . . ?
O1NA N1NA Eu2 55.6(4) . . ?
C11A N1A C1A 118.0(8) . . ?
C11A N1A Eu2 121.1(6) . . ?
C1A N1A Eu2 120.3(6) . . ?
C10A N2A C12A 119.1(8) . . ?
C10A N2A Eu2 118.2(6) . . ?
C12A N2A Eu2 122.2(6) . . ?
O6NA N2NA O4NA 121.7(9) . . ?
O6NA N2NA O5NA 120.2(8) . . ?
O4NA N2NA O5NA 118.1(8) . . ?
O6NA N2NA Eu2 177.7(7) . . ?
O4NA N2NA Eu2 60.2(5) . . ?
O5NA N2NA Eu2 57.9(4) . . ?
O9NA N3NA O8NA 121.8(8) . . ?
O9NA N3NA O7NA 120.0(8) . . ?
O8NA N3NA O7NA 118.2(8) . . ?
O9NA N3NA Eu2 177.5(7) . . ?
O8NA N3NA Eu2 59.1(4) . . ?
O7NA N3NA Eu2 59.1(4) . . ?
C13A N3A C14A 122.7(8) . . ?
C13A N3A C21A 119.1(8) . . ?
C14A N3A C21A 115.9(8) . . ?
C23A N4A C24A 123.5(8) . . ?
C23A N4A C31A 119.7(8) . . ?
C24A N4A C31A 115.7(8) . . ?
N1A C1A C2A 123.6(9) . . ?
N1A C1A C13A 110.6(8) . . ?
C2A C1A C13A 125.6(9) . . ?
C3A C2A C1A 118.7(9) . . ?
C3A C2A H2A 120.6 . . ?
C1A C2A H2A 120.6 . . ?
O3A C3A C2A 125.2(9) . . ?
O3A C3A C4A 115.6(8) . . ?
C2A C3A C4A 119.2(9) . . ?
C11A C4A C5A 118.8(9) . . ?
C11A C4A C3A 116.6(8) . . ?
C5A C4A C3A 124.6(9) . . ?
C6A C5A C4A 120.9(10) . . ?
C6A C5A H5A 119.6 . . ?
C4A C5A H5A 119.6 . . ?
C5A C6A C7A 121.0(10) . . ?
C5A C6A H6A 119.5 . . ?
C7A C6A H6A 119.5 . . ?
C12A C7A C8A 115.4(9) . . ?
C12A C7A C6A 119.4(9) . . ?
C8A C7A C6A 125.2(9) . . ?
C9A C8A O4A 124.1(10) . . ?
C9A C8A C7A 121.6(10) . . ?
O4A C8A C7A 114.1(10) . . ?
C8A C9A C10A 119.0(10) . . ?
C8A C9A H9A 120.5 . . ?
C10A C9A H9A 120.5 . . ?
N2A C10A C9A 121.2(9) . . ?
N2A C10A C23A 110.3(8) . . ?
C9A C10A C23A 128.5(9) . . ?
N2A C12A C7A 123.6(9) . . ?
N2A C12A C11A 116.7(8) . . ?
C7A C12A C11A 119.8(8) . . ?
N1A C11A C4A 123.7(8) . . ?
N1A C11A C12A 116.2(8) . . ?
C4A C11A C12A 120.0(9) . . ?
O1A C13A N3A 121.2(9) . . ?
O1A C13A C1A 118.7(8) . . ?
N3A C13A C1A 120.0(8) . . ?
C19A C14A C15A 120.3(9) . . ?
C19A C14A N3A 120.3(9) . . ?
C15A C14A N3A 119.4(8) . . ?
C14A C15A C16A 120.4(9) . . ?
C14A C15A H15A 119.8 . . ?
C16A C15A H15A 119.8 . . ?
C17A C16A C15A 118.7(9) . . ?
C17A C16A H16A 120.6 . . ?
C15A C16A H16A 120.6 . . ?
C16A C17A C18A 120.2(10) . . ?
C16A C17A C20A 119.0(10) . . ?
C18A C17A C20A 120.7(10) . . ?
C19A C18A C17A 119.6(10) . . ?
C19A C18A H18A 120.2 . . ?
C17A C18A H18A 120.2 . . ?
C14A C19A C18A 120.7(10) . . ?
C14A C19A H19A 119.7 . . ?
C18A C19A H19A 119.7 . . ?
C17A C20A H20G 109.5 . . ?
C17A C20A H20H 109.5 . . ?
H20G C20A H20H 109.5 . . ?
C17A C20A H20I 109.5 . . ?
H20G C20A H20I 109.5 . . ?
H20H C20A H20I 109.5 . . ?
N3A C21A C22A 112.8(8) . . ?
N3A C21A H21E 109.0 . . ?
C22A C21A H21E 109.0 . . ?
N3A C21A H21F 109.0 . . ?
C22A C21A H21F 109.0 . . ?
H21E C21A H21F 107.8 . . ?
C21A C22A H22G 109.5 . . ?
C21A C22A H22H 109.5 . . ?
H22G C22A H22H 109.5 . . ?
C21A C22A H22I 109.5 . . ?
H22G C22A H22I 109.5 . . ?
H22H C22A H22I 109.5 . . ?
O2A C23A N4A 121.3(9) . . ?
O2A C23A C10A 116.4(8) . . ?
N4A C23A C10A 122.3(9) . . ?
O2A C23A Eu2 40.7(4) . . ?
N4A C23A Eu2 143.3(6) . . ?
C10A C23A Eu2 84.1(5) . . ?
C29A C24A C25A 121.9(10) . . ?
C29A C24A N4A 119.6(9) . . ?
C25A C24A N4A 118.5(9) . . ?
C24A C25A C26A 117.0(11) . . ?
C24A C25A H25A 121.5 . . ?
C26A C25A H25A 121.5 . . ?
C25A C26A C27A 121.9(11) . . ?
C25A C26A H26A 119.1 . . ?
C27A C26A H26A 119.1 . . ?
C28A C27A C26A 118.8(12) . . ?
C28A C27A C30A 119.9(14) . . ?
C26A C27A C30A 121.3(13) . . ?
C29A C28A C27A 120.7(11) . . ?
C29A C28A H28A 119.7 . . ?
C27A C28A H28A 119.7 . . ?
C28A C29A C24A 119.7(10) . . ?
C28A C29A H29A 120.1 . . ?
C24A C29A H29A 120.1 . . ?
C27A C30A H30G 109.5 . . ?
C27A C30A H30H 109.5 . . ?
H30G C30A H30H 109.5 . . ?
C27A C30A H30I 109.5 . . ?
H30G C30A H30I 109.5 . . ?
H30H C30A H30I 109.5 . . ?
C32A C31A N4A 111.7(9) . . ?
C32A C31A H31E 109.3 . . ?
N4A C31A H31E 109.3 . . ?
C32A C31A H31F 109.3 . . ?
N4A C31A H31F 109.3 . . ?
H31E C31A H31F 107.9 . . ?
C31A C32A H32G 109.5 . . ?
C31A C32A H32H 109.5 . . ?
H32G C32A H32H 109.5 . . ?
C31A C32A H32I 109.5 . . ?
H32G C32A H32I 109.5 . . ?
H32H C32A H32I 109.5 . . ?
N1B C1B C2B 122.1(8) . . ?
N1B C1B C13B 110.2(8) . . ?
C2B C1B C13B 127.6(8) . . ?
C3B C2B C1B 119.3(8) . . ?
C3B C2B H2B 120.4 . . ?
C1B C2B H2B 120.4 . . ?
O1B Eu3 O2B 162.5(2) . . ?
O1B Eu3 O2NB 118.7(2) . . ?
O2B Eu3 O2NB 69.2(2) . . ?
O1B Eu3 O5NB 84.8(2) . . ?
O2B Eu3 O5NB 78.7(2) . . ?
O2NB Eu3 O5NB 129.2(3) . . ?
O1B Eu3 O4NB 88.8(2) . . ?
O2B Eu3 O4NB 76.3(2) . . ?
O2NB Eu3 O4NB 83.2(3) . . ?
O5NB Eu3 O4NB 50.7(2) . . ?
O1B Eu3 O8NB 114.8(2) . . ?
O2B Eu3 O8NB 81.8(2) . . ?
O2NB Eu3 O8NB 75.3(3) . . ?
O5NB Eu3 O8NB 138.1(2) . . ?
O4NB Eu3 O8NB 153.6(2) . . ?
O1B Eu3 N1B 61.9(2) . . ?
O2B Eu3 N1B 123.0(2) . . ?
O2NB Eu3 N1B 141.5(3) . . ?
O5NB Eu3 N1B 89.1(2) . . ?
O4NB Eu3 N1B 133.6(2) . . ?
O8NB Eu3 N1B 71.3(2) . . ?
O1B Eu3 O1NB 69.8(2) . . ?
O2B Eu3 O1NB 111.1(2) . . ?
O2NB Eu3 O1NB 51.4(3) . . ?
O5NB Eu3 O1NB 112.2(3) . . ?
O4NB Eu3 O1NB 66.4(2) . . ?
O8NB Eu3 O1NB 109.3(2) . . ?
N1B Eu3 O1NB 124.8(2) . . ?
O1B Eu3 O7NB 72.4(2) . . ?
O2B Eu3 O7NB 125.0(2) . . ?
O2NB Eu3 O7NB 73.6(2) . . ?
O5NB Eu3 O7NB 154.5(2) . . ?
O4NB Eu3 O7NB 137.1(2) . . ?
O8NB Eu3 O7NB 50.0(2) . . ?
N1B Eu3 O7NB 70.4(2) . . ?
O1NB Eu3 O7NB 70.9(2) . . ?
O1B Eu3 N2B 117.6(2) . . ?
O2B Eu3 N2B 62.0(2) . . ?
O2NB Eu3 N2B 121.3(2) . . ?
O5NB Eu3 N2B 70.5(2) . . ?
O4NB Eu3 N2B 113.0(2) . . ?
O8NB Eu3 N2B 67.7(2) . . ?
N1B Eu3 N2B 61.4(2) . . ?
O1NB Eu3 N2B 172.5(2) . . ?
O7NB Eu3 N2B 110.0(2) . . ?
O1B Eu3 N1NB 94.3(3) . . ?
O2B Eu3 N1NB 90.1(3) . . ?
O2NB Eu3 N1NB 25.8(3) . . ?
O5NB Eu3 N1NB 123.7(3) . . ?
O4NB Eu3 N1NB 72.9(3) . . ?
O8NB Eu3 N1NB 92.8(3) . . ?
N1B Eu3 N1NB 138.9(3) . . ?
O1NB Eu3 N1NB 25.6(3) . . ?
O7NB Eu3 N1NB 70.6(3) . . ?
N2B Eu3 N1NB 147.1(3) . . ?
O1B Eu3 N2NB 86.8(2) . . ?
O2B Eu3 N2NB 75.7(2) . . ?
O2NB Eu3 N2NB 106.2(3) . . ?
O5NB Eu3 N2NB 25.5(2) . . ?
O4NB Eu3 N2NB 25.2(2) . . ?
O8NB Eu3 N2NB 155.0(2) . . ?
N1B Eu3 N2NB 112.2(3) . . ?
O1NB Eu3 N2NB 89.3(3) . . ?
O7NB Eu3 N2NB 155.0(2) . . ?
N2B Eu3 N2NB 91.7(2) . . ?
N1NB Eu3 N2NB 98.1(3) . . ?
N1NB O1NB Eu3 91.5(8) . . ?
N1NB O2NB Eu3 96.2(8) . . ?
N2NB O4NB Eu3 96.0(6) . . ?
N2NB O5NB Eu3 98.3(6) . . ?
N3NB O7NB Eu3 94.0(5) . . ?
N3NB O8NB Eu3 96.0(5) . . ?
C3B O3B H3B 109.5 . . ?
C8B O4B H4B 109.5 . . ?
C13B O1B Eu3 119.3(6) . . ?
C23B O2B Eu3 121.2(5) . . ?
C1B N1B C11B 118.4(8) . . ?
C1B N1B Eu3 118.1(6) . . ?
C11B N1B Eu3 122.6(5) . . ?
O1NB N1NB O2NB 120.9(13) . . ?
O1NB N1NB O3NB 123.5(14) . . ?
O2NB N1NB O3NB 115.5(13) . . ?
O1NB N1NB Eu3 62.9(7) . . ?
O2NB N1NB Eu3 58.0(7) . . ?
O3NB N1NB Eu3 173.1(11) . . ?
C12B N2B C10B 117.2(7) . . ?
C12B N2B Eu3 120.9(5) . . ?
C10B N2B Eu3 121.1(5) . . ?
O6NB N2NB O4NB 123.5(10) . . ?
O6NB N2NB O5NB 121.6(10) . . ?
O4NB N2NB O5NB 114.9(8) . . ?
O6NB N2NB Eu3 177.6(9) . . ?
O4NB N2NB Eu3 58.7(5) . . ?
O5NB N2NB Eu3 56.2(5) . . ?
C13B N3B C14B 123.5(8) . . ?
C13B N3B C21B 117.4(8) . . ?
C14B N3B C21B 117.4(7) . . ?
O9NB N3NB O7NB 122.7(9) . . ?
O9NB N3NB O8NB 118.8(9) . . ?
O7NB N3NB O8NB 118.5(8) . . ?
O9NB N3NB Eu3 166.4(7) . . ?
O7NB N3NB Eu3 61.1(5) . . ?
O8NB N3NB Eu3 58.5(5) . . ?
C23B N4B C24B 123.5(7) . . ?
C23B N4B C31B 117.4(7) . . ?
C24B N4B C31B 117.0(7) . . ?
O3B C3B C2B 122.9(8) . . ?
O3B C3B C4B 118.2(8) . . ?
C2B C3B C4B 118.9(9) . . ?
C11B C4B C3B 117.3(8) . . ?
C11B C4B C5B 120.1(8) . . ?
C3B C4B C5B 122.6(9) . . ?
C6B C5B C4B 119.7(9) . . ?
C6B C5B H5B 120.2 . . ?
C4B C5B H5B 120.2 . . ?
C5B C6B C7B 121.5(9) . . ?
C5B C6B H6B 119.2 . . ?
C7B C6B H6B 119.2 . . ?
C8B C7B C12B 116.5(8) . . ?
C8B C7B C6B 124.0(8) . . ?
C12B C7B C6B 119.4(8) . . ?
O4B C8B C9B 124.3(7) . . ?
O4B C8B C7B 117.4(8) . . ?
C9B C8B C7B 118.3(7) . . ?
C10B C9B C8B 120.1(7) . . ?
C10B C9B H9B 119.9 . . ?
C8B C9B H9B 119.9 . . ?
N2B C10B C9B 123.4(8) . . ?
N2B C10B C23B 109.2(7) . . ?
C9B C10B C23B 127.0(7) . . ?
N2B C12B C7B 124.4(7) . . ?
N2B C12B C11B 117.1(7) . . ?
C7B C12B C11B 118.5(8) . . ?
N1B C11B C4B 123.9(8) . . ?
N1B C11B C12B 115.4(8) . . ?
C4B C11B C12B 120.7(8) . . ?
O1B C13B N3B 120.8(9) . . ?
O1B C13B C1B 117.0(8) . . ?
N3B C13B C1B 122.1(8) . . ?
O1B C13B Eu3 40.9(4) . . ?
N3B C13B Eu3 148.0(6) . . ?
C1B C13B Eu3 83.9(5) . . ?
C15B C14B C19B 120.2(9) . . ?
C15B C14B N3B 120.6(9) . . ?
C19B C14B N3B 118.9(9) . . ?
C14B C15B C16B 119.1(10) . . ?
C14B C15B H15B 120.5 . . ?
C16B C15B H15B 120.5 . . ?
C17B C16B C15B 120.5(11) . . ?
C17B C16B H16B 119.7 . . ?
C15B C16B H16B 119.7 . . ?
C16B C17B C18B 119.5(10) . . ?
C16B C17B C20B 120.1(11) . . ?
C18B C17B C20B 120.4(11) . . ?
C17B C18B C19B 121.7(10) . . ?
C17B C18B H18B 119.1 . . ?
C19B C18B H18B 119.1 . . ?
C18B C19B C14B 118.8(9) . . ?
C18B C19B H19B 120.6 . . ?
C14B C19B H19B 120.6 . . ?
C17B C20B H20J 109.5 . . ?
C17B C20B H20K 109.5 . . ?
H20J C20B H20K 109.5 . . ?
C17B C20B H20L 109.5 . . ?
H20J C20B H20L 109.5 . . ?
H20K C20B H20L 109.5 . . ?
N3B C21B C22B 110.0(8) . . ?
N3B C21B H21G 109.7 . . ?
C22B C21B H21G 109.7 . . ?
N3B C21B H21H 109.7 . . ?
C22B C21B H21H 109.7 . . ?
H21G C21B H21H 108.2 . . ?
C21B C22B H22J 109.5 . . ?
C21B C22B H22K 109.5 . . ?
H22J C22B H22K 109.5 . . ?
C21B C22B H22L 109.5 . . ?
H22J C22B H22L 109.5 . . ?
H22K C22B H22L 109.5 . . ?
O2B C23B N4B 121.6(8) . . ?
O2B C23B C10B 118.0(7) . . ?
N4B C23B C10B 120.3(8) . . ?
C29B C24B C25B 122.9(8) . . ?
C29B C24B N4B 118.5(8) . . ?
C25B C24B N4B 118.5(8) . . ?
C24B C25B C26B 117.8(8) . . ?
C24B C25B H25B 121.1 . . ?
C26B C25B H25B 121.1 . . ?
C25B C26B C27B 121.9(8) . . ?
C25B C26B H26B 119.1 . . ?
C27B C26B H26B 119.1 . . ?
C28B C27B C26B 118.6(8) . . ?
C28B C27B C30B 121.3(9) . . ?
C26B C27B C30B 120.0(9) . . ?
C27B C28B C29B 121.1(9) . . ?
C27B C28B H28B 119.4 . . ?
C29B C28B H28B 119.4 . . ?
C24B C29B C28B 117.5(9) . . ?
C24B C29B H29B 121.2 . . ?
C28B C29B H29B 121.2 . . ?
C27B C30B H30J 109.5 . . ?
C27B C30B H30K 109.5 . . ?
H30J C30B H30K 109.5 . . ?
C27B C30B H30L 109.5 . . ?
H30J C30B H30L 109.5 . . ?
H30K C30B H30L 109.5 . . ?
C32B C31B N4B 113.4(7) . . ?
C32B C31B H31G 108.9 . . ?
N4B C31B H31G 108.9 . . ?
C32B C31B H31H 108.9 . . ?
N4B C31B H31H 108.9 . . ?
H31G C31B H31H 107.7 . . ?
C31B C32B H32J 109.5 . . ?
C31B C32B H32K 109.5 . . ?
H32J C32B H32K 109.5 . . ?
C31B C32B H32L 109.5 . . ?
H32J C32B H32L 109.5 . . ?
H32K C32B H32L 109.5 . . ?
O1C Eu4 O7NC 72.6(2) . . ?
O1C Eu4 O8NC 121.7(2) . . ?
O7NC Eu4 O8NC 50.0(2) . . ?
O1C Eu4 O2NC 72.5(3) . . ?
O7NC Eu4 O2NC 65.1(4) . . ?
O8NC Eu4 O2NC 75.0(3) . . ?
O1C Eu4 O2C 165.7(2) . . ?
O7NC Eu4 O2C 121.4(2) . . ?
O8NC Eu4 O2C 71.8(2) . . ?
O2NC Eu4 O2C 109.7(3) . . ?
O1C Eu4 O5NC 87.5(2) . . ?
O7NC Eu4 O5NC 144.7(3) . . ?
O8NC Eu4 O5NC 145.3(2) . . ?
O2NC Eu4 O5NC 136.5(3) . . ?
O2C Eu4 O5NC 81.6(2) . . ?
O1C Eu4 O4NC 76.5(2) . . ?
O7NC Eu4 O4NC 143.5(3) . . ?
O8NC Eu4 O4NC 147.5(3) . . ?
O2NC Eu4 O4NC 87.5(3) . . ?
O2C Eu4 O4NC 89.4(2) . . ?
O5NC Eu4 O4NC 49.9(2) . . ?
O1C Eu4 O1N" 113.6(6) . . ?
O7NC Eu4 O1N" 84.8(7) . . ?
O8NC Eu4 O1N" 58.5(7) . . ?
O2C Eu4 O1N" 68.1(6) . . ?
O5NC Eu4 O1N" 130.4(6) . . ?
O4NC Eu4 O1N" 90.2(6) . . ?
O1C Eu4 O2N" 67.4(7) . . ?
O7NC Eu4 O2N" 81.6(7) . . ?
O8NC Eu4 O2N" 92.4(7) . . ?
O2C Eu4 O2N" 109.8(7) . . ?
O5NC Eu4 O2N" 117.8(6) . . ?
O4NC Eu4 O2N" 68.8(6) . . ?
O1N" Eu4 O2N" 47.6(9) . . ?
O1C Eu4 N1C 123.3(2) . . ?
O7NC Eu4 N1C 94.7(3) . . ?
O8NC Eu4 N1C 76.0(2) . . ?
O2NC Eu4 N1C 150.9(3) . . ?
O2C Eu4 N1C 61.6(2) . . ?
O5NC Eu4 N1C 71.9(2) . . ?
O4NC Eu4 N1C 118.6(2) . . ?
O1N" Eu4 N1C 120.0(6) . . ?
O2N" Eu4 N1C 167.2(7) . . ?
O1C Eu4 N2C 61.9(2) . . ?
O7NC Eu4 N2C 70.5(3) . . ?
O8NC Eu4 N2C 101.7(3) . . ?
O2NC Eu4 N2C 123.4(3) . . ?
O2C Eu4 N2C 122.9(2) . . ?
O5NC Eu4 N2C 74.4(2) . . ?
O4NC Eu4 N2C 110.9(2) . . ?
O1N" Eu4 N2C 155.2(6) . . ?
O2N" Eu4 N2C 127.2(7) . . ?
N1C Eu4 N2C 61.9(2) . . ?
O1C Eu4 O1NC 112.8(3) . . ?
O7NC Eu4 O1NC 106.6(3) . . ?
O8NC Eu4 O1NC 79.4(3) . . ?
O2NC Eu4 O1NC 51.3(4) . . ?
O2C Eu4 O1NC 62.7(3) . . ?
O5NC Eu4 O1NC 107.9(3) . . ?
O4NC Eu4 O1NC 68.3(3) . . ?
N1C Eu4 O1NC 123.7(3) . . ?
N2C Eu4 O1NC 174.3(3) . . ?
C8C O4C H4C 109.5 . . ?
C3C O3C H3C 109.5 . . ?
C23C O2C Eu4 116.9(6) . . ?
C13C O1C Eu4 118.8(6) . . ?
N1NC O1NC Eu4 91.4(7) . . ?
N1NC O2NC Eu4 97.5(8) . . ?
N1NC O2N" Eu4 92.8(14) . . ?
N1NC O1N" Eu4 100.6(17) . . ?
N3NC O8NC Eu4 98.5(6) . . ?
N3NC O7NC Eu4 99.2(6) . . ?
N2NC O5NC Eu4 97.3(5) . . ?
N2NC O4NC Eu4 99.1(5) . . ?
O1N" N1NC O3NC 117.4(17) . . ?
O2NC N1NC O3NC 120.0(12) . . ?
O1N" N1NC O2N" 119(2) . . ?
O3NC N1NC O2N" 122.6(15) . . ?
O2NC N1NC O1NC 119.2(10) . . ?
O3NC N1NC O1NC 120.8(12) . . ?
O1N" N1NC Eu4 58.1(15) . . ?
O2NC N1NC Eu4 57.7(6) . . ?
O3NC N1NC Eu4 172.3(8) . . ?
O2N" N1NC Eu4 60.9(12) . . ?
O1NC N1NC Eu4 62.0(6) . . ?
O9NC N3NC O7NC 124.4(9) . . ?
O9NC N3NC O8NC 124.2(9) . . ?
O7NC N3NC O8NC 111.5(8) . . ?
O9NC N3NC Eu4 172.5(6) . . ?
O7NC N3NC Eu4 55.8(5) . . ?
O8NC N3NC Eu4 56.2(5) . . ?
O6NC N2NC O4NC 126.3(8) . . ?
O6NC N2NC O5NC 120.6(8) . . ?
O4NC N2NC O5NC 113.1(7) . . ?
O6NC N2NC Eu4 174.7(7) . . ?
O4NC N2NC Eu4 56.6(4) . . ?
O5NC N2NC Eu4 57.0(4) . . ?
C10C N1C C12C 116.0(8) . . ?
C10C N1C Eu4 120.5(6) . . ?
C12C N1C Eu4 123.2(6) . . ?
C1C N2C C11C 117.5(8) . . ?
C1C N2C Eu4 120.4(6) . . ?
C11C N2C Eu4 122.1(6) . . ?
C23C N3C C24C 121.0(9) . . ?
C23C N3C C31C 119.8(8) . . ?
C24C N3C C31C 118.6(8) . . ?
C13C N4C C14C 122.3(8) . . ?
C13C N4C C21C 116.9(9) . . ?
C14C N4C C21C 119.0(8) . . ?
N1C C10C C9C 122.9(9) . . ?
N1C C10C C23C 110.5(8) . . ?
C9C C10C C23C 126.4(9) . . ?
C8C C9C C10C 120.3(9) . . ?
C8C C9C H9C 119.9 . . ?
C10C C9C H9C 119.9 . . ?
O4C C8C C9C 124.3(8) . . ?
O4C C8C C7C 116.5(9) . . ?
C9C C8C C7C 119.2(8) . . ?
C12C C7C C8C 115.8(9) . . ?
C12C C7C C6C 119.5(9) . . ?
C8C C7C C6C 124.8(8) . . ?
C5C C6C C7C 122.2(9) . . ?
C5C C6C H6C 118.9 . . ?
C7C C6C H6C 118.9 . . ?
C6C C5C C4C 120.1(9) . . ?
C6C C5C H5C 119.9 . . ?
C4C C5C H5C 119.9 . . ?
C11C C4C C5C 118.7(8) . . ?
C11C C4C C3C 117.2(8) . . ?
C5C C4C C3C 124.0(9) . . ?
O3C C3C C2C 125.0(9) . . ?
O3C C3C C4C 117.1(8) . . ?
C2C C3C C4C 117.7(9) . . ?
C1C C2C C3C 120.8(9) . . ?
C1C C2C H2C 119.6 . . ?
C3C C2C H2C 119.6 . . ?
N2C C1C C2C 123.2(8) . . ?
N2C C1C C13C 109.7(8) . . ?
C2C C1C C13C 126.6(8) . . ?
N2C C11C C4C 123.4(8) . . ?
N2C C11C C12C 116.2(8) . . ?
C4C C11C C12C 120.4(8) . . ?
N1C C12C C7C 125.9(8) . . ?
N1C C12C C11C 115.2(8) . . ?
C7C C12C C11C 118.9(9) . . ?
O2C C23C N3C 123.2(9) . . ?
O2C C23C C10C 116.2(8) . . ?
N3C C23C C10C 120.6(8) . . ?
O2C C23C Eu4 43.2(5) . . ?
N3C C23C Eu4 142.4(6) . . ?
C10C C23C Eu4 83.8(5) . . ?
C29C C24C C25C 119.9(9) . . ?
C29C C24C N3C 121.7(9) . . ?
C25C C24C N3C 118.2(8) . . ?
C24C C29C C28C 120.4(10) . . ?
C24C C29C H29C 119.8 . . ?
C28C C29C H29C 119.8 . . ?
C29C C28C C27C 120.9(9) . . ?
C29C C28C H28C 119.6 . . ?
C27C C28C H28C 119.6 . . ?
C26C C27C C28C 116.6(10) . . ?
C26C C27C C30C 123.1(11) . . ?
C28C C27C C30C 120.3(10) . . ?
C25C C26C C27C 122.3(11) . . ?
C25C C26C H26C 118.8 . . ?
C27C C26C H26C 118.8 . . ?
C26C C25C C24C 119.4(9) . . ?
C26C C25C H25C 120.3 . . ?
C24C C25C H25C 120.3 . . ?
C27C C30C H30A 109.5 . . ?
C27C C30C H30B 109.5 . . ?
H30A C30C H30B 109.5 . . ?
C27C C30C H30C 109.5 . . ?
H30A C30C H30C 109.5 . . ?
H30B C30C H30C 109.5 . . ?
N3C C31C C32C 111.3(9) . . ?
N3C C31C H31A 109.4 . . ?
C32C C31C H31A 109.4 . . ?
N3C C31C H31B 109.4 . . ?
C32C C31C H31B 109.4 . . ?
H31A C31C H31B 108.0 . . ?
C31C C32C H32A 109.5 . . ?
C31C C32C H32B 109.5 . . ?
H32A C32C H32B 109.5 . . ?
C31C C32C H32C 109.5 . . ?
H32A C32C H32C 109.5 . . ?
H32B C32C H32C 109.5 . . ?
O1C C13C N4C 123.8(9) . . ?
O1C C13C C1C 117.4(8) . . ?
N4C C13C C1C 118.8(9) . . ?
O1C C13C Eu4 41.6(4) . . ?
N4C C13C Eu4 144.0(7) . . ?
C1C C13C Eu4 84.7(5) . . ?
C15C C14C C19C 120.3(11) . . ?
C15C C14C N4C 121.5(10) . . ?
C19C C14C N4C 118.2(10) . . ?
C14C C19C C18C 118.8(11) . . ?
C14C C19C H19C 120.6 . . ?
C18C C19C H19C 120.6 . . ?
C17C C18C C19C 121.6(11) . . ?
C17C C18C H18C 119.2 . . ?
C19C C18C H18C 119.2 . . ?
C16C C17C C18C 117.0(12) . . ?
C16C C17C C20C 123.5(11) . . ?
C18C C17C C20C 119.5(11) . . ?
C17C C16C C15C 123.9(11) . . ?
C17C C16C H16C 118.0 . . ?
C15C C16C H16C 118.0 . . ?
C14C C15C C16C 118.3(11) . . ?
C14C C15C H15C 120.9 . . ?
C16C C15C H15C 120.9 . . ?
C17C C20C H20A 109.5 . . ?
C17C C20C H20B 109.5 . . ?
H20A C20C H20B 109.5 . . ?
C17C C20C H20C 109.5 . . ?
H20A C20C H20C 109.5 . . ?
H20B C20C H20C 109.5 . . ?
N4C C21C C22C 112.7(9) . . ?
N4C C21C H21A 109.1 . . ?
C22C C21C H21A 109.1 . . ?
N4C C21C H21B 109.1 . . ?
C22C C21C H21B 109.1 . . ?
H21A C21C H21B 107.8 . . ?
C21C C22C H22A 109.5 . . ?
C21C C22C H22B 109.5 . . ?
H22A C22C H22B 109.5 . . ?
C21C C22C H22C 109.5 . . ?
H22A C22C H22C 109.5 . . ?
H22B C22C H22C 109.5 . . ?
H1WA O1W H1WB 105.3 . . ?
N1S C1S C2S 174(2) . . ?
C1S C2S H2SA 109.5 . . ?
C1S C2S H2SB 109.5 . . ?
H2SA C2S H2SB 109.5 . . ?
C1S C2S H2SC 109.5 . . ?
H2SA C2S H2SC 109.5 . . ?
H2SB C2S H2SC 109.5 . . ?
N2S C3S C4S 176(2) . . ?
C3S C4S H4SA 109.5 . . ?
C3S C4S H4SB 109.5 . . ?
H4SA C4S H4SB 109.5 . . ?
C3S C4S H4SC 109.5 . . ?
H4SA C4S H4SC 109.5 . . ?
H4SB C4S H4SC 109.5 . . ?
N3S C5S C6S 175.3(13) . . ?
C5S C6S H6SA 109.5 . . ?
C5S C6S H6SB 109.5 . . ?
H6SA C6S H6SB 109.5 . . ?
C5S C6S H6SC 109.5 . . ?
H6SA C6S H6SC 109.5 . . ?
H6SB C6S H6SC 109.5 . . ?
N4S C7S C8S 177.2(14) . . ?
C7S C8S H8SA 109.5 . . ?
C7S C8S H8SB 109.5 . . ?
H8SA C8S H8SB 109.5 . . ?
C7S C8S H8SC 109.5 . . ?
H8SA C8S H8SC 109.5 . . ?
H8SB C8S H8SC 109.5 . . ?
N5S C9S C10S 179.1(14) . . ?
C9S C10S H10A 109.5 . . ?
C9S C10S H10B 109.5 . . ?
H10A C10S H10B 109.5 . . ?
C9S C10S H10C 109.5 . . ?
H10A C10S H10C 109.5 . . ?
H10B C10S H10C 109.5 . . ?
N6S C11S C12S 156(2) . . ?
C11S C12S H12A 109.5 . . ?
C11S C12S H12B 109.5 . . ?
H12A C12S H12B 109.5 . . ?
C11S C12S H12C 109.5 . . ?
H12A C12S H12C 109.5 . . ?
H12B C12S H12C 109.5 . . ?

loop_
_geom_bond_atom_site_label_1
_geom_bond_atom_site_label_2
_geom_bond_distance
_geom_bond_site_symmetry_2
_geom_bond_publ_flag
Eu1 O1 2.438(6) . ?
Eu1 O2 2.453(6) . ?
Eu1 O8N 2.471(6) . ?
Eu1 O7N 2.489(7) . ?
Eu1 O5N 2.493(6) . ?
Eu1 O2N 2.504(6) . ?
Eu1 O1N 2.512(6) . ?
Eu1 O4N 2.560(6) . ?
Eu1 N2 2.572(7) . ?
Eu1 N1 2.580(7) . ?
Eu1 N3N 2.902(8) . ?
Eu1 N1N 2.920(8) . ?
O5N N2N 1.281(8) . ?
O4N N2N 1.268(9) . ?
O6N N2N 1.199(9) . ?
O7N N3N 1.269(10) . ?
O1N N1N 1.252(9) . ?
O3N N1N 1.230(9) . ?
O3 C3 1.340(10) . ?
O3 H3 0.8400 . ?
O4 C8 1.327(10) . ?
O4 H4 0.8400 . ?
O1 C13 1.248(10) . ?
O2 C23 1.256(11) . ?
O2N N1N 1.262(10) . ?
O8N N3N 1.265(10) . ?
O9N N3N 1.220(10) . ?
N1 C1 1.337(11) . ?
N1 C11 1.355(11) . ?
N2 C10 1.324(11) . ?
N2 C12 1.350(10) . ?
N3 C13 1.323(11) . ?
N3 C14 1.441(11) . ?
N3 C21 1.482(12) . ?
N4 C23 1.323(11) . ?
N4 C24 1.451(12) . ?
N4 C31 1.486(11) . ?
C1 C2 1.394(12) . ?
C1 C13 1.497(13) . ?
C2 C3 1.381(13) . ?
C2 H2 0.9500 . ?
C3 C4 1.382(13) . ?
C4 C11 1.425(12) . ?
C4 C5 1.431(13) . ?
C5 C6 1.343(13) . ?
C5 H5 0.9500 . ?
C6 C7 1.427(11) . ?
C6 H6 0.9500 . ?
C7 C12 1.392(12) . ?
C7 C8 1.410(12) . ?
C8 C9 1.376(12) . ?
C9 C10 1.373(13) . ?
C9 H9 0.9500 . ?
C10 C23 1.504(12) . ?
C12 C11 1.425(12) . ?
C14 C15 1.367(13) . ?
C14 C19 1.401(13) . ?
C15 C16 1.399(13) . ?
C15 H15 0.9500 . ?
C16 C17 1.393(14) . ?
C16 H16 0.9500 . ?
C17 C18 1.360(14) . ?
C17 C20 1.520(14) . ?
C18 C19 1.392(14) . ?
C18 H18 0.9500 . ?
C19 H19 0.9500 . ?
C20 H20D 0.9800 . ?
C20 H20E 0.9800 . ?
C20 H20F 0.9800 . ?
C21 C22 1.513(13) . ?
C21 H21C 0.9900 . ?
C21 H21D 0.9900 . ?
C22 H22D 0.9800 . ?
C22 H22E 0.9800 . ?
C22 H22F 0.9800 . ?
C24 C29 1.360(13) . ?
C24 C25 1.376(13) . ?
C25 C26 1.377(14) . ?
C25 H25 0.9500 . ?
C26 C27 1.376(15) . ?
C26 H26 0.9500 . ?
C27 C28 1.375(15) . ?
C27 C30 1.482(15) . ?
C28 C29 1.395(14) . ?
C28 H28 0.9500 . ?
C29 H29 0.9500 . ?
C30 H30D 0.9800 . ?
C30 H30E 0.9800 . ?
C30 H30F 0.9800 . ?
C31 C32 1.522(14) . ?
C31 H31C 0.9900 . ?
C31 H31D 0.9900 . ?
C32 H32D 0.9800 . ?
C32 H32E 0.9800 . ?
C32 H32F 0.9800 . ?
Eu2 O2A 2.388(6) . ?
Eu2 O1NA 2.447(6) . ?
Eu2 O5NA 2.469(6) . ?
Eu2 O1A 2.496(6) . ?
Eu2 O4NA 2.522(7) . ?
Eu2 O2NA 2.542(6) . ?
Eu2 N2A 2.551(8) . ?
Eu2 O7NA 2.553(6) . ?
Eu2 O8NA 2.554(6) . ?
Eu2 N1A 2.598(7) . ?
Eu2 N2NA 2.898(8) . ?
Eu2 N1NA 2.929(8) . ?
O3A C3A 1.344(10) . ?
O3A H3A 0.8400 . ?
O1NA N1NA 1.279(9) . ?
O2NA N1NA 1.263(9) . ?
O4A C8A 1.360(12) . ?
O4A H4A 0.8400 . ?
O1A C13A 1.238(10) . ?
O3NA N1NA 1.215(9) . ?
O4NA N2NA 1.245(10) . ?
O2A C23A 1.252(11) . ?
O5NA N2NA 1.274(10) . ?
O6NA N2NA 1.234(9) . ?
O8NA N3NA 1.255(10) . ?
O7NA N3NA 1.267(9) . ?
O9NA N3NA 1.226(10) . ?
N1A C11A 1.327(11) . ?
N1A C1A 1.336(11) . ?
N2A C10A 1.330(11) . ?
N2A C12A 1.336(11) . ?
N3A C13A 1.345(11) . ?
N3A C14A 1.450(11) . ?
N3A C21A 1.477(12) . ?
N4A C23A 1.346(12) . ?
N4A C24A 1.435(12) . ?
N4A C31A 1.485(12) . ?
C1A C2A 1.395(12) . ?
C1A C13A 1.503(13) . ?
C2A C3A 1.372(12) . ?
C2A H2A 0.9500 . ?
C3A C4A 1.430(13) . ?
C4A C11A 1.413(12) . ?
C4A C5A 1.427(13) . ?
C5A C6A 1.344(14) . ?
C5A H5A 0.9500 . ?
C6A C7A 1.438(13) . ?
C6A H6A 0.9500 . ?
C7A C12A 1.388(13) . ?
C7A C8A 1.410(14) . ?
C8A C9A 1.333(14) . ?
C9A C10A 1.402(13) . ?
C9A H9A 0.9500 . ?
C10A C23A 1.511(13) . ?
C12A C11A 1.422(12) . ?
C14A C19A 1.356(13) . ?
C14A C15A 1.362(13) . ?
C15A C16A 1.401(13) . ?
C15A H15A 0.9500 . ?
C16A C17A 1.364(14) . ?
C16A H16A 0.9500 . ?
C17A C18A 1.396(14) . ?
C17A C20A 1.549(14) . ?
C18A C19A 1.363(13) . ?
C18A H18A 0.9500 . ?
C19A H19A 0.9500 . ?
C20A H20G 0.9800 . ?
C20A H20H 0.9800 . ?
C20A H20I 0.9800 . ?
C21A C22A 1.486(14) . ?
C21A H21E 0.9900 . ?
C21A H21F 0.9900 . ?
C22A H22G 0.9800 . ?
C22A H22H 0.9800 . ?
C22A H22I 0.9800 . ?
C24A C29A 1.372(13) . ?
C24A C25A 1.379(13) . ?
C25A C26A 1.383(15) . ?
C25A H25A 0.9500 . ?
C26A C27A 1.388(17) . ?
C26A H26A 0.9500 . ?
C27A C28A 1.367(16) . ?
C27A C30A 1.501(17) . ?
C28A C29A 1.365(16) . ?
C28A H28A 0.9500 . ?
C29A H29A 0.9500 . ?
C30A H30G 0.9800 . ?
C30A H30H 0.9800 . ?
C30A H30I 0.9800 . ?
C31A C32A 1.474(16) . ?
C31A H31E 0.9900 . ?
C31A H31F 0.9900 . ?
C32A H32G 0.9800 . ?
C32A H32H 0.9800 . ?
C32A H32I 0.9800 . ?
C1B N1B 1.323(10) . ?
C1B C2B 1.407(12) . ?
C1B C13B 1.501(12) . ?
C2B C3B 1.377(12) . ?
C2B H2B 0.9500 . ?
Eu3 O1B 2.392(6) . ?
Eu3 O2B 2.458(6) . ?
Eu3 O2NB 2.459(7) . ?
Eu3 O5NB 2.459(7) . ?
Eu3 O4NB 2.519(7) . ?
Eu3 O8NB 2.523(7) . ?
Eu3 N1B 2.541(8) . ?
Eu3 O1NB 2.567(7) . ?
Eu3 O7NB 2.582(7) . ?
Eu3 N2B 2.583(7) . ?
Eu3 N1NB 2.883(15) . ?
Eu3 N2NB 2.930(9) . ?
O1NB N1NB 1.245(14) . ?
O2NB N1NB 1.262(14) . ?
O3NB N1NB 1.287(15) . ?
O4NB N2NB 1.255(11) . ?
O5NB N2NB 1.277(11) . ?
O6NB N2NB 1.206(10) . ?
O7NB N3NB 1.241(10) . ?
O8NB N3NB 1.271(9) . ?
O9NB N3NB 1.232(11) . ?
O3B C3B 1.338(11) . ?
O3B H3B 0.8400 . ?
O4B C8B 1.336(9) . ?
O4B H4B 0.8400 . ?
O1B C13B 1.236(10) . ?
O2B C23B 1.242(10) . ?
N1B C11B 1.345(11) . ?
N2B C12B 1.333(10) . ?
N2B C10B 1.350(10) . ?
N3B C13B 1.353(11) . ?
N3B C14B 1.439(11) . ?
N3B C21B 1.476(11) . ?
N4B C23B 1.341(10) . ?
N4B C24B 1.450(10) . ?
N4B C31B 1.495(11) . ?
C3B C4B 1.411(12) . ?
C4B C11B 1.384(12) . ?
C4B C5B 1.427(12) . ?
C5B C6B 1.361(11) . ?
C5B H5B 0.9500 . ?
C6B C7B 1.424(12) . ?
C6B H6B 0.9500 . ?
C7B C8B 1.411(11) . ?
C7B C12B 1.413(12) . ?
C8B C9B 1.399(12) . ?
C9B C10B 1.353(11) . ?
C9B H9B 0.9500 . ?
C10B C23B 1.517(12) . ?
C12B C11B 1.433(11) . ?
C14B C15B 1.366(13) . ?
C14B C19B 1.400(13) . ?
C15B C16B 1.412(14) . ?
C15B H15B 0.9500 . ?
C16B C17B 1.362(16) . ?
C16B H16B 0.9500 . ?
C17B C18B 1.364(15) . ?
C17B C20B 1.530(15) . ?
C18B C19B 1.376(13) . ?
C18B H18B 0.9500 . ?
C19B H19B 0.9500 . ?
C20B H20J 0.9800 . ?
C20B H20K 0.9800 . ?
C20B H20L 0.9800 . ?
C21B C22B 1.524(13) . ?
C21B H21G 0.9900 . ?
C21B H21H 0.9900 . ?
C22B H22J 0.9800 . ?
C22B H22K 0.9800 . ?
C22B H22L 0.9800 . ?
C24B C29B 1.361(12) . ?
C24B C25B 1.372(11) . ?
C25B C26B 1.381(12) . ?
C25B H25B 0.9500 . ?
C26B C27B 1.384(13) . ?
C26B H26B 0.9500 . ?
C27B C28B 1.359(13) . ?
C27B C30B 1.512(12) . ?
C28B C29B 1.420(12) . ?
C28B H28B 0.9500 . ?
C29B H29B 0.9500 . ?
C30B H30J 0.9800 . ?
C30B H30K 0.9800 . ?
C30B H30L 0.9800 . ?
C31B C32B 1.471(12) . ?
C31B H31G 0.9900 . ?
C31B H31H 0.9900 . ?
C32B H32J 0.9800 . ?
C32B H32K 0.9800 . ?
C32B H32L 0.9800 . ?
Eu4 O1C 2.447(6) . ?
Eu4 O7NC 2.451(7) . ?
Eu4 O8NC 2.459(7) . ?
Eu4 O2NC 2.487(11) . ?
Eu4 O2C 2.502(6) . ?
Eu4 O5NC 2.510(6) . ?
Eu4 O4NC 2.511(7) . ?
Eu4 O1N" 2.52(3) . ?
Eu4 O2N" 2.55(3) . ?
Eu4 N1C 2.562(7) . ?
Eu4 N2C 2.564(8) . ?
Eu4 O1NC 2.576(11) . ?
O4C C8C 1.334(10) . ?
O4C H4C 0.8400 . ?
O3C C3C 1.322(11) . ?
O3C H3C 0.8400 . ?
O2C C23C 1.239(10) . ?
O1C C13C 1.239(12) . ?
O3NC N1NC 1.242(11) . ?
O1NC N1NC 1.307(14) . ?
O2NC N1NC 1.235(15) . ?
O2N" N1NC 1.29(3) . ?
O1N" N1NC 1.08(2) . ?
O8NC N3NC 1.261(10) . ?
O7NC N3NC 1.251(10) . ?
O9NC N3NC 1.184(9) . ?
O5NC N2NC 1.301(9) . ?
O4NC N2NC 1.237(10) . ?
O6NC N2NC 1.191(9) . ?
N1C C10C 1.329(11) . ?
N1C C12C 1.366(12) . ?
N2C C1C 1.329(11) . ?
N2C C11C 1.381(10) . ?
N3C C23C 1.326(12) . ?
N3C C24C 1.436(11) . ?
N3C C31C 1.475(12) . ?
N4C C13C 1.353(12) . ?
N4C C14C 1.429(13) . ?
N4C C21C 1.479(12) . ?
C10C C9C 1.381(11) . ?
C10C C23C 1.497(13) . ?
C9C C8C 1.377(13) . ?
C9C H9C 0.9500 . ?
C8C C7C 1.406(13) . ?
C7C C12C 1.381(12) . ?
C7C C6C 1.414(13) . ?
C6C C5C 1.343(13) . ?
C6C H6C 0.9500 . ?
C5C C4C 1.429(12) . ?
C5C H5C 0.9500 . ?
C4C C11C 1.393(13) . ?
C4C C3C 1.431(13) . ?
C3C C2C 1.394(12) . ?
C2C C1C 1.369(13) . ?
C2C H2C 0.9500 . ?
C1C C13C 1.499(13) . ?
C11C C12C 1.443(12) . ?
C24C C29C 1.369(13) . ?
C24C C25C 1.392(14) . ?
C29C C28C 1.373(14) . ?
C29C H29C 0.9500 . ?
C28C C27C 1.417(16) . ?
C28C H28C 0.9500 . ?
C27C C26C 1.385(14) . ?
C27C C30C 1.472(14) . ?
C26C C25C 1.369(14) . ?
C26C H26C 0.9500 . ?
C25C H25C 0.9500 . ?
C30C H30A 0.9800 . ?
C30C H30B 0.9800 . ?
C30C H30C 0.9800 . ?
C31C C32C 1.486(13) . ?
C31C H31A 0.9900 . ?
C31C H31B 0.9900 . ?
C32C H32A 0.9800 . ?
C32C H32B 0.9800 . ?
C32C H32C 0.9800 . ?
C14C C15C 1.380(14) . ?
C14C C19C 1.386(14) . ?
C19C C18C 1.398(16) . ?
C19C H19C 0.9500 . ?
C18C C17C 1.390(16) . ?
C18C H18C 0.9500 . ?
C17C C16C 1.353(15) . ?
C17C C20C 1.511(16) . ?
C16C C15C 1.384(15) . ?
C16C H16C 0.9500 . ?
C15C H15C 0.9500 . ?
C20C H20A 0.9800 . ?
C20C H20B 0.9800 . ?
C20C H20C 0.9800 . ?
C21C C22C 1.530(14) . ?
C21C H21A 0.9900 . ?
C21C H21B 0.9900 . ?
C22C H22A 0.9800 . ?
C22C H22B 0.9800 . ?
C22C H22C 0.9800 . ?
O1W H1WA 0.9000 . ?
O1W H1WB 0.8999 . ?
N1S C1S 1.089(17) . ?
C1S C2S 1.50(2) . ?
C2S H2SA 0.9800 . ?
C2S H2SB 0.9800 . ?
C2S H2SC 0.9800 . ?
N2S C3S 1.19(2) . ?
N3S C5S 1.117(13) . ?
N4S C7S 1.120(17) . ?
C3S C4S 1.55(2) . ?
C4S H4SA 0.9800 . ?
C4S H4SB 0.9800 . ?
C4S H4SC 0.9800 . ?
C5S C6S 1.471(16) . ?
C6S H6SA 0.9800 . ?
C6S H6SB 0.9800 . ?
C6S H6SC 0.9800 . ?
C7S C8S 1.467(18) . ?
C8S H8SA 0.9800 . ?
C8S H8SB 0.9800 . ?
C8S H8SC 0.9800 . ?
N5S C9S 1.119(12) . ?
C9S C10S 1.442(14) . ?
C10S H10A 0.9800 . ?
C10S H10B 0.9800 . ?
C10S H10C 0.9800 . ?
N6S C11S 1.32(2) . ?
C11S C12S 1.36(3) . ?
C12S H12A 0.9800 . ?
C12S H12B 0.9800 . ?
C12S H12C 0.9800 . ?

loop_
_geom_torsion_atom_site_label_1
_geom_torsion_atom_site_label_2
_geom_torsion_atom_site_label_3
_geom_torsion_atom_site_label_4
_geom_torsion
_geom_torsion_site_symmetry_1
_geom_torsion_site_symmetry_2
_geom_torsion_site_symmetry_3
_geom_torsion_site_symmetry_4
_geom_torsion_publ_flag
Eu1 O4N N2N O6N -169.6(7) . . . . ?
Eu1 O4N N2N O5N 6.7(7) . . . . ?
Eu1 O5N N2N O6N 169.4(7) . . . . ?
Eu1 O5N N2N O4N -6.9(7) . . . . ?
Eu1 O1N N1N O3N -175.1(7) . . . . ?
Eu1 O1N N1N O2N 6.2(8) . . . . ?
Eu1 O2N N1N O3N 175.1(7) . . . . ?
Eu1 O2N N1N O1N -6.3(8) . . . . ?
Eu1 O8N N3N O9N -177.6(8) . . . . ?
Eu1 O8N N3N O7N 4.7(8) . . . . ?
Eu1 O7N N3N O9N 177.6(7) . . . . ?
Eu1 O7N N3N O8N -4.7(8) . . . . ?
C11 N1 C1 C2 -1.8(12) . . . . ?
Eu1 N1 C1 C2 171.1(6) . . . . ?
C11 N1 C1 C13 -174.0(7) . . . . ?
Eu1 N1 C1 C13 -1.1(9) . . . . ?
N1 C1 C2 C3 0.6(13) . . . . ?
C13 C1 C2 C3 171.3(8) . . . . ?
C1 C2 C3 O3 -177.1(8) . . . . ?
C1 C2 C3 C4 0.4(13) . . . . ?
O3 C3 C4 C11 177.5(7) . . . . ?
C2 C3 C4 C11 -0.1(12) . . . . ?
O3 C3 C4 C5 0.0(13) . . . . ?
C2 C3 C4 C5 -177.6(9) . . . . ?
C3 C4 C5 C6 179.0(9) . . . . ?
C11 C4 C5 C6 1.5(13) . . . . ?
C4 C5 C6 C7 1.3(13) . . . . ?
C5 C6 C7 C12 -4.2(13) . . . . ?
C5 C6 C7 C8 178.9(8) . . . . ?
C12 C7 C8 O4 -175.1(7) . . . . ?
C6 C7 C8 O4 1.9(12) . . . . ?
C12 C7 C8 C9 3.1(12) . . . . ?
C6 C7 C8 C9 -179.9(8) . . . . ?
O4 C8 C9 C10 175.6(8) . . . . ?
C7 C8 C9 C10 -2.5(13) . . . . ?
C12 N2 C10 C9 3.3(12) . . . . ?
Eu1 N2 C10 C9 -170.1(7) . . . . ?
C12 N2 C10 C23 175.5(7) . . . . ?
Eu1 N2 C10 C23 2.1(9) . . . . ?
C8 C9 C10 N2 -0.8(14) . . . . ?
C8 C9 C10 C23 -171.9(8) . . . . ?
C10 N2 C12 C7 -2.6(12) . . . . ?
Eu1 N2 C12 C7 170.6(6) . . . . ?
C10 N2 C12 C11 175.7(7) . . . . ?
Eu1 N2 C12 C11 -11.2(9) . . . . ?
C8 C7 C12 N2 -0.5(12) . . . . ?
C6 C7 C12 N2 -177.7(7) . . . . ?
C8 C7 C12 C11 -178.7(7) . . . . ?
C6 C7 C12 C11 4.1(12) . . . . ?
C1 N1 C11 C4 2.1(12) . . . . ?
Eu1 N1 C11 C4 -170.6(6) . . . . ?
C1 N1 C11 C12 -179.8(7) . . . . ?
Eu1 N1 C11 C12 7.6(9) . . . . ?
C3 C4 C11 N1 -1.1(12) . . . . ?
C5 C4 C11 N1 176.5(8) . . . . ?
C3 C4 C11 C12 -179.2(7) . . . . ?
C5 C4 C11 C12 -1.6(12) . . . . ?
N2 C12 C11 N1 2.2(10) . . . . ?
C7 C12 C11 N1 -179.5(7) . . . . ?
N2 C12 C11 C4 -179.6(7) . . . . ?
C7 C12 C11 C4 -1.3(12) . . . . ?
Eu1 O1 C13 N3 136.4(7) . . . . ?
Eu1 O1 C13 C1 -46.0(9) . . . . ?
C14 N3 C13 O1 -174.0(8) . . . . ?
C21 N3 C13 O1 -4.2(12) . . . . ?
C14 N3 C13 C1 8.5(13) . . . . ?
C21 N3 C13 C1 178.3(7) . . . . ?
C14 N3 C13 Eu1 -123.7(10) . . . . ?
C21 N3 C13 Eu1 46.0(13) . . . . ?
N1 C1 C13 O1 29.3(10) . . . . ?
C2 C1 C13 O1 -142.4(9) . . . . ?
N1 C1 C13 N3 -153.1(8) . . . . ?
C2 C1 C13 N3 35.3(13) . . . . ?
N1 C1 C13 Eu1 0.8(6) . . . . ?
C2 C1 C13 Eu1 -170.9(8) . . . . ?
C13 N3 C14 C15 -112.6(11) . . . . ?
C21 N3 C14 C15 77.3(11) . . . . ?
C13 N3 C14 C19 69.5(12) . . . . ?
C21 N3 C14 C19 -100.6(11) . . . . ?
C19 C14 C15 C16 -2.5(15) . . . . ?
N3 C14 C15 C16 179.7(8) . . . . ?
C14 C15 C16 C17 2.6(15) . . . . ?
C15 C16 C17 C18 -1.7(15) . . . . ?
C15 C16 C17 C20 177.0(10) . . . . ?
C16 C17 C18 C19 0.7(16) . . . . ?
C20 C17 C18 C19 -177.9(10) . . . . ?
C17 C18 C19 C14 -0.6(16) . . . . ?
C15 C14 C19 C18 1.4(15) . . . . ?
N3 C14 C19 C18 179.2(9) . . . . ?
C13 N3 C21 C22 -88.4(10) . . . . ?
C14 N3 C21 C22 82.4(10) . . . . ?
Eu1 O2 C23 N4 -141.7(7) . . . . ?
Eu1 O2 C23 C10 43.0(10) . . . . ?
C24 N4 C23 O2 154.9(9) . . . . ?
C31 N4 C23 O2 0.6(14) . . . . ?
C24 N4 C23 C10 -30.1(13) . . . . ?
C31 N4 C23 C10 175.6(8) . . . . ?
C24 N4 C23 Eu1 105.6(12) . . . . ?
C31 N4 C23 Eu1 -48.7(16) . . . . ?
N2 C10 C23 O2 -28.4(11) . . . . ?
C9 C10 C23 O2 143.7(9) . . . . ?
N2 C10 C23 N4 156.3(8) . . . . ?
C9 C10 C23 N4 -31.7(14) . . . . ?
N2 C10 C23 Eu1 -1.5(6) . . . . ?
C9 C10 C23 Eu1 170.6(8) . . . . ?
C23 N4 C24 C29 132.8(9) . . . . ?
C31 N4 C24 C29 -72.0(11) . . . . ?
C23 N4 C24 C25 -52.5(13) . . . . ?
C31 N4 C24 C25 102.7(10) . . . . ?
C29 C24 C25 C26 0.8(15) . . . . ?
N4 C24 C25 C26 -173.8(9) . . . . ?
C24 C25 C26 C27 0.8(17) . . . . ?
C25 C26 C27 C28 -2.0(18) . . . . ?
C25 C26 C27 C30 178.4(12) . . . . ?
C26 C27 C28 C29 1.8(17) . . . . ?
C30 C27 C28 C29 -178.5(11) . . . . ?
C25 C24 C29 C28 -0.9(14) . . . . ?
N4 C24 C29 C28 173.7(8) . . . . ?
C27 C28 C29 C24 -0.4(15) . . . . ?
C23 N4 C31 C32 84.7(11) . . . . ?
C24 N4 C31 C32 -71.1(11) . . . . ?
Eu2 O2NA N1NA O3NA -173.0(7) . . . . ?
Eu2 O2NA N1NA O1NA 6.4(7) . . . . ?
Eu2 O1NA N1NA O3NA 172.6(7) . . . . ?
Eu2 O1NA N1NA O2NA -6.7(8) . . . . ?
Eu2 O4NA N2NA O6NA -178.5(7) . . . . ?
Eu2 O4NA N2NA O5NA -0.7(8) . . . . ?
Eu2 O5NA N2NA O6NA 178.5(7) . . . . ?
Eu2 O5NA N2NA O4NA 0.7(8) . . . . ?
Eu2 O8NA N3NA O9NA 177.2(8) . . . . ?
Eu2 O8NA N3NA O7NA -1.5(8) . . . . ?
Eu2 O7NA N3NA O9NA -177.2(7) . . . . ?
Eu2 O7NA N3NA O8NA 1.5(8) . . . . ?
C11A N1A C1A C2A 2.3(13) . . . . ?
Eu2 N1A C1A C2A -168.8(6) . . . . ?
C11A N1A C1A C13A 177.2(8) . . . . ?
Eu2 N1A C1A C13A 6.1(9) . . . . ?
N1A C1A C2A C3A -0.5(13) . . . . ?
C13A C1A C2A C3A -174.6(8) . . . . ?
C1A C2A C3A O3A 178.1(8) . . . . ?
C1A C2A C3A C4A -0.8(13) . . . . ?
O3A C3A C4A C11A -178.7(7) . . . . ?
C2A C3A C4A C11A 0.3(12) . . . . ?
O3A C3A C4A C5A 1.2(13) . . . . ?
C2A C3A C4A C5A -179.8(9) . . . . ?
C11A C4A C5A C6A -3.3(14) . . . . ?
C3A C4A C5A C6A 176.8(9) . . . . ?
C4A C5A C6A C7A -0.7(15) . . . . ?
C5A C6A C7A C12A 3.9(15) . . . . ?
C5A C6A C7A C8A -174.1(10) . . . . ?
C12A C7A C8A C9A 2.7(15) . . . . ?
C6A C7A C8A C9A -179.3(10) . . . . ?
C12A C7A C8A O4A 177.2(9) . . . . ?
C6A C7A C8A O4A -4.8(15) . . . . ?
O4A C8A C9A C10A -175.4(10) . . . . ?
C7A C8A C9A C10A -1.4(16) . . . . ?
C12A N2A C10A C9A -3.1(13) . . . . ?
Eu2 N2A C10A C9A 169.1(7) . . . . ?
C12A N2A C10A C23A 175.9(8) . . . . ?
Eu2 N2A C10A C23A -11.9(9) . . . . ?
C8A C9A C10A N2A 1.6(14) . . . . ?
C8A C9A C10A C23A -177.3(9) . . . . ?
C10A N2A C12A C7A 4.7(13) . . . . ?
Eu2 N2A C12A C7A -167.2(7) . . . . ?
C10A N2A C12A C11A -174.8(8) . . . . ?
Eu2 N2A C12A C11A 13.3(11) . . . . ?
C8A C7A C12A N2A -4.4(14) . . . . ?
C6A C7A C12A N2A 177.5(9) . . . . ?
C8A C7A C12A C11A 175.1(9) . . . . ?
C6A C7A C12A C11A -3.0(14) . . . . ?
C1A N1A C11A C4A -2.9(13) . . . . ?
Eu2 N1A C11A C4A 168.2(6) . . . . ?
C1A N1A C11A C12A 174.8(8) . . . . ?
Eu2 N1A C11A C12A -14.2(11) . . . . ?
C5A C4A C11A N1A -178.3(9) . . . . ?
C3A C4A C11A N1A 1.6(13) . . . . ?
C5A C4A C11A C12A 4.1(13) . . . . ?
C3A C4A C11A C12A -176.0(8) . . . . ?
N2A C12A C11A N1A 0.8(12) . . . . ?
C7A C12A C11A N1A -178.7(8) . . . . ?
N2A C12A C11A C4A 178.6(8) . . . . ?
C7A C12A C11A C4A -0.9(13) . . . . ?
Eu2 O1A C13A N3A -147.6(6) . . . . ?
Eu2 O1A C13A C1A 36.5(10) . . . . ?
C14A N3A C13A O1A 162.5(8) . . . . ?
C21A N3A C13A O1A 0.3(13) . . . . ?
C14A N3A C13A C1A -21.7(13) . . . . ?
C21A N3A C13A C1A 176.2(8) . . . . ?
N1A C1A C13A O1A -27.4(11) . . . . ?
C2A C1A C13A O1A 147.3(9) . . . . ?
N1A C1A C13A N3A 156.6(8) . . . . ?
C2A C1A C13A N3A -28.6(13) . . . . ?
C13A N3A C14A C19A -56.8(13) . . . . ?
C21A N3A C14A C19A 105.8(10) . . . . ?
C13A N3A C14A C15A 124.2(10) . . . . ?
C21A N3A C14A C15A -73.1(12) . . . . ?
C19A C14A C15A C16A 3.1(15) . . . . ?
N3A C14A C15A C16A -177.9(9) . . . . ?
C14A C15A C16A C17A -0.2(15) . . . . ?
C15A C16A C17A C18A -2.5(16) . . . . ?
C15A C16A C17A C20A 175.7(10) . . . . ?
C16A C17A C18A C19A 2.2(16) . . . . ?
C20A C17A C18A C19A -175.9(10) . . . . ?
C15A C14A C19A C18A -3.4(16) . . . . ?
N3A C14A C19A C18A 177.6(9) . . . . ?
C17A C18A C19A C14A 0.8(16) . . . . ?
C13A N3A C21A C22A 86.7(11) . . . . ?
C14A N3A C21A C22A -76.6(10) . . . . ?
Eu2 O2A C23A N4A -137.1(7) . . . . ?
Eu2 O2A C23A C10A 41.2(10) . . . . ?
C24A N4A C23A O2A 168.5(8) . . . . ?
C31A N4A C23A O2A 1.4(13) . . . . ?
C24A N4A C23A C10A -9.8(13) . . . . ?
C31A N4A C23A C10A -176.8(8) . . . . ?
C24A N4A C23A Eu2 120.5(10) . . . . ?
C31A N4A C23A Eu2 -46.6(15) . . . . ?
N2A C10A C23A O2A -17.2(11) . . . . ?
C9A C10A C23A O2A 161.7(9) . . . . ?
N2A C10A C23A N4A 161.1(8) . . . . ?
C9A C10A C23A N4A -20.0(14) . . . . ?
N2A C10A C23A Eu2 8.4(6) . . . . ?
C9A C10A C23A Eu2 -172.7(9) . . . . ?
C23A N4A C24A C29A -63.6(13) . . . . ?
C31A N4A C24A C29A 103.9(11) . . . . ?
C23A N4A C24A C25A 117.0(10) . . . . ?
C31A N4A C24A C25A -75.5(12) . . . . ?
C29A C24A C25A C26A 1.9(15) . . . . ?
N4A C24A C25A C26A -178.7(9) . . . . ?
C24A C25A C26A C27A 1.9(18) . . . . ?
C25A C26A C27A C28A -4(2) . . . . ?
C25A C26A C27A C30A 174.3(14) . . . . ?
C26A C27A C28A C29A 2(2) . . . . ?
C30A C27A C28A C29A -176.1(14) . . . . ?
C27A C28A C29A C24A 1.5(19) . . . . ?
C25A C24A C29A C28A -3.6(16) . . . . ?
N4A C24A C29A C28A 177.0(10) . . . . ?
C23A N4A C31A C32A 103.1(11) . . . . ?
C24A N4A C31A C32A -65.0(12) . . . . ?
N1B C1B C2B C3B -1.6(14) . . . . ?
C13B C1B C2B C3B 176.4(8) . . . . ?
C2B C1B N1B C11B 2.9(13) . . . . ?
C13B C1B N1B C11B -175.3(7) . . . . ?
C2B C1B N1B Eu3 -167.2(6) . . . . ?
C13B C1B N1B Eu3 14.5(9) . . . . ?
Eu3 O1NB N1NB O2NB -1.5(13) . . . . ?
Eu3 O1NB N1NB O3NB -177.1(13) . . . . ?
Eu3 O2NB N1NB O1NB 1.6(14) . . . . ?
Eu3 O2NB N1NB O3NB 177.5(11) . . . . ?
Eu3 O4NB N2NB O6NB 178.9(8) . . . . ?
Eu3 O4NB N2NB O5NB 1.4(8) . . . . ?
Eu3 O5NB N2NB O6NB -179.0(8) . . . . ?
Eu3 O5NB N2NB O4NB -1.4(8) . . . . ?
Eu3 O7NB N3NB O9NB -164.8(8) . . . . ?
Eu3 O7NB N3NB O8NB 12.1(8) . . . . ?
Eu3 O8NB N3NB O9NB 164.6(8) . . . . ?
Eu3 O8NB N3NB O7NB -12.4(8) . . . . ?
C1B C2B C3B O3B 178.3(8) . . . . ?
C1B C2B C3B C4B -0.9(13) . . . . ?
O3B C3B C4B C11B -177.4(8) . . . . ?
C2B C3B C4B C11B 1.9(13) . . . . ?
O3B C3B C4B C5B 2.6(13) . . . . ?
C2B C3B C4B C5B -178.1(8) . . . . ?
C11B C4B C5B C6B -4.0(13) . . . . ?
C3B C4B C5B C6B 176.0(8) . . . . ?
C4B C5B C6B C7B 2.3(13) . . . . ?
C5B C6B C7B C8B 179.1(8) . . . . ?
C5B C6B C7B C12B 1.3(13) . . . . ?
C12B C7B C8B O4B 179.5(7) . . . . ?
C6B C7B C8B O4B 1.6(12) . . . . ?
C12B C7B C8B C9B 0.2(11) . . . . ?
C6B C7B C8B C9B -177.7(8) . . . . ?
O4B C8B C9B C10B -179.1(8) . . . . ?
C7B C8B C9B C10B 0.1(12) . . . . ?
C12B N2B C10B C9B 1.2(12) . . . . ?
Eu3 N2B C10B C9B 171.4(6) . . . . ?
C12B N2B C10B C23B -172.6(7) . . . . ?
Eu3 N2B C10B C23B -2.4(9) . . . . ?
C8B C9B C10B N2B -0.8(13) . . . . ?
C8B C9B C10B C23B 171.8(8) . . . . ?
C10B N2B C12B C7B -0.9(12) . . . . ?
Eu3 N2B C12B C7B -171.1(6) . . . . ?
C10B N2B C12B C11B -179.6(7) . . . . ?
Eu3 N2B C12B C11B 10.1(10) . . . . ?
C8B C7B C12B N2B 0.2(12) . . . . ?
C6B C7B C12B N2B 178.2(8) . . . . ?
C8B C7B C12B C11B 178.9(7) . . . . ?
C6B C7B C12B C11B -3.0(11) . . . . ?
C1B N1B C11B C4B -1.9(13) . . . . ?
Eu3 N1B C11B C4B 167.8(6) . . . . ?
C1B N1B C11B C12B 175.6(7) . . . . ?
Eu3 N1B C11B C12B -14.7(10) . . . . ?
C3B C4B C11B N1B -0.5(13) . . . . ?
C5B C4B C11B N1B 179.5(8) . . . . ?
C3B C4B C11B C12B -177.9(8) . . . . ?
C5B C4B C11B C12B 2.1(12) . . . . ?
N2B C12B C11B N1B 2.6(11) . . . . ?
C7B C12B C11B N1B -176.2(7) . . . . ?
N2B C12B C11B C4B -179.8(8) . . . . ?
C7B C12B C11B C4B 1.4(12) . . . . ?
Eu3 O1B C13B N3B 145.1(7) . . . . ?
Eu3 O1B C13B C1B -39.7(10) . . . . ?
C14B N3B C13B O1B -162.3(9) . . . . ?
C21B N3B C13B O1B 2.5(13) . . . . ?
C14B N3B C13B C1B 22.8(13) . . . . ?
C21B N3B C13B C1B -172.5(8) . . . . ?
C14B N3B C13B Eu3 -117.2(12) . . . . ?
C21B N3B C13B Eu3 47.5(14) . . . . ?
N1B C1B C13B O1B 14.7(11) . . . . ?
C2B C1B C13B O1B -163.5(9) . . . . ?
N1B C1B C13B N3B -170.2(8) . . . . ?
C2B C1B C13B N3B 11.7(14) . . . . ?
N1B C1B C13B Eu3 -10.2(6) . . . . ?
C2B C1B C13B Eu3 171.6(9) . . . . ?
C13B N3B C14B C15B 58.8(14) . . . . ?
C21B N3B C14B C15B -106.0(10) . . . . ?
C13B N3B C14B C19B -127.6(10) . . . . ?
C21B N3B C14B C19B 67.7(12) . . . . ?
C19B C14B C15B C16B 4.8(16) . . . . ?
N3B C14B C15B C16B 178.4(10) . . . . ?
C14B C15B C16B C17B -1.7(18) . . . . ?
C15B C16B C17B C18B -1.1(19) . . . . ?
C15B C16B C17B C20B 179.1(12) . . . . ?
C16B C17B C18B C19B 0.7(18) . . . . ?
C20B C17B C18B C19B -179.5(11) . . . . ?
C17B C18B C19B C14B 2.4(17) . . . . ?
C15B C14B C19B C18B -5.2(16) . . . . ?
N3B C14B C19B C18B -178.8(9) . . . . ?
C13B N3B C21B C22B -84.3(10) . . . . ?
C14B N3B C21B C22B 81.4(10) . . . . ?
Eu3 O2B C23B N4B 147.4(6) . . . . ?
Eu3 O2B C23B C10B -36.2(10) . . . . ?
C24B N4B C23B O2B -160.4(8) . . . . ?
C31B N4B C23B O2B 2.6(12) . . . . ?
C24B N4B C23B C10B 23.2(12) . . . . ?
C31B N4B C23B C10B -173.7(7) . . . . ?
N2B C10B C23B O2B 24.0(11) . . . . ?
C9B C10B C23B O2B -149.5(9) . . . . ?
N2B C10B C23B N4B -159.6(7) . . . . ?
C9B C10B C23B N4B 26.9(13) . . . . ?
C23B N4B C24B C29B 58.3(12) . . . . ?
C31B N4B C24B C29B -104.8(9) . . . . ?
C23B N4B C24B C25B -123.3(9) . . . . ?
C31B N4B C24B C25B 73.6(11) . . . . ?
C29B C24B C25B C26B -2.3(14) . . . . ?
N4B C24B C25B C26B 179.5(8) . . . . ?
C24B C25B C26B C27B 0.6(15) . . . . ?
C25B C26B C27B C28B -0.6(15) . . . . ?
C25B C26B C27B C30B -179.2(10) . . . . ?
C26B C27B C28B C29B 2.2(15) . . . . ?
C30B C27B C28B C29B -179.2(9) . . . . ?
C25B C24B C29B C28B 3.8(14) . . . . ?
N4B C24B C29B C28B -178.0(8) . . . . ?
C27B C28B C29B C24B -3.7(14) . . . . ?
C23B N4B C31B C32B -82.5(10) . . . . ?
C24B N4B C31B C32B 81.7(9) . . . . ?
Eu4 O1N" N1NC O3NC 172.9(10) . . . . ?
Eu4 O1N" N1NC O2N" 5(3) . . . . ?
Eu4 O2NC N1NC O3NC -171.5(9) . . . . ?
Eu4 O2NC N1NC O1NC 8.2(12) . . . . ?
Eu4 O2N" N1NC O1N" -5(2) . . . . ?
Eu4 O2N" N1NC O3NC -172.1(11) . . . . ?
Eu4 O1NC N1NC O2NC -7.8(11) . . . . ?
Eu4 O1NC N1NC O3NC 171.8(9) . . . . ?
Eu4 O7NC N3NC O9NC 171.0(7) . . . . ?
Eu4 O7NC N3NC O8NC -8.6(9) . . . . ?
Eu4 O8NC N3NC O9NC -171.0(7) . . . . ?
Eu4 O8NC N3NC O7NC 8.5(9) . . . . ?
Eu4 O4NC N2NC O6NC 174.6(9) . . . . ?
Eu4 O4NC N2NC O5NC -8.2(8) . . . . ?
Eu4 O5NC N2NC O6NC -174.4(8) . . . . ?
Eu4 O5NC N2NC O4NC 8.2(8) . . . . ?
C12C N1C C10C C9C 1.3(12) . . . . ?
Eu4 N1C C10C C9C -172.5(6) . . . . ?
C12C N1C C10C C23C 177.0(7) . . . . ?
Eu4 N1C C10C C23C 3.2(9) . . . . ?
N1C C10C C9C C8C 0.6(13) . . . . ?
C23C C10C C9C C8C -174.4(8) . . . . ?
C10C C9C C8C O4C 179.1(8) . . . . ?
C10C C9C C8C C7C -2.2(13) . . . . ?
O4C C8C C7C C12C -179.4(8) . . . . ?
C9C C8C C7C C12C 1.7(12) . . . . ?
O4C C8C C7C C6C -0.1(13) . . . . ?
C9C C8C C7C C6C -178.9(9) . . . . ?
C12C C7C C6C C5C -2.9(14) . . . . ?
C8C C7C C6C C5C 177.8(9) . . . . ?
C7C C6C C5C C4C 0.5(14) . . . . ?
C6C C5C C4C C11C 1.9(13) . . . . ?
C6C C5C C4C C3C -177.4(9) . . . . ?
C11C C4C C3C O3C -179.1(8) . . . . ?
C5C C4C C3C O3C 0.3(13) . . . . ?
C11C C4C C3C C2C -2.6(12) . . . . ?
C5C C4C C3C C2C 176.7(8) . . . . ?
O3C C3C C2C C1C 179.4(9) . . . . ?
C4C C3C C2C C1C 3.2(13) . . . . ?
C11C N2C C1C C2C -4.0(13) . . . . ?
Eu4 N2C C1C C2C 172.4(7) . . . . ?
C11C N2C C1C C13C -176.4(7) . . . . ?
Eu4 N2C C1C C13C 0.0(9) . . . . ?
C3C C2C C1C N2C 0.2(14) . . . . ?
C3C C2C C1C C13C 171.2(9) . . . . ?
C1C N2C C11C C4C 4.6(12) . . . . ?
Eu4 N2C C11C C4C -171.8(6) . . . . ?
C1C N2C C11C C12C -174.1(8) . . . . ?
Eu4 N2C C11C C12C 9.6(10) . . . . ?
C5C C4C C11C N2C 179.4(8) . . . . ?
C3C C4C C11C N2C -1.2(12) . . . . ?
C5C C4C C11C C12C -2.1(12) . . . . ?
C3C C4C C11C C12C 177.3(8) . . . . ?
C10C N1C C12C C7C -1.7(13) . . . . ?
Eu4 N1C C12C C7C 171.9(7) . . . . ?
C10C N1C C12C C11C 176.5(7) . . . . ?
Eu4 N1C C12C C11C -9.8(10) . . . . ?
C8C C7C C12C N1C 0.2(13) . . . . ?
C6C C7C C12C N1C -179.2(8) . . . . ?
C8C C7C C12C C11C -178.0(8) . . . . ?
C6C C7C C12C C11C 2.6(13) . . . . ?
N2C C11C C12C N1C 0.1(11) . . . . ?
C4C C11C C12C N1C -178.6(8) . . . . ?
N2C C11C C12C C7C 178.4(8) . . . . ?
C4C C11C C12C C7C -0.2(12) . . . . ?
Eu4 O2C C23C N3C -133.4(8) . . . . ?
Eu4 O2C C23C C10C 45.6(9) . . . . ?
C24C N3C C23C O2C 167.4(8) . . . . ?
C31C N3C C23C O2C -3.0(14) . . . . ?
C24C N3C C23C C10C -11.5(13) . . . . ?
C31C N3C C23C C10C 178.1(8) . . . . ?
C24C N3C C23C Eu4 112.7(10) . . . . ?
C31C N3C C23C Eu4 -57.7(14) . . . . ?
N1C C10C C23C O2C -31.7(11) . . . . ?
C9C C10C C23C O2C 143.8(9) . . . . ?
N1C C10C C23C N3C 147.4(8) . . . . ?
C9C C10C C23C N3C -37.1(13) . . . . ?
N1C C10C C23C Eu4 -2.2(6) . . . . ?
C9C C10C C23C Eu4 173.4(8) . . . . ?
C23C N3C C24C C29C 119.7(11) . . . . ?
C31C N3C C24C C29C -69.8(12) . . . . ?
C23C N3C C24C C25C -54.9(12) . . . . ?
C31C N3C C24C C25C 115.6(10) . . . . ?
C25C C24C C29C C28C 3.0(15) . . . . ?
N3C C24C C29C C28C -171.5(9) . . . . ?
C24C C29C C28C C27C 4.1(15) . . . . ?
C29C C28C C27C C26C -8.1(15) . . . . ?
C29C C28C C27C C30C 172.9(10) . . . . ?
C28C C27C C26C C25C 5.4(16) . . . . ?
C30C C27C C26C C25C -175.6(11) . . . . ?
C27C C26C C25C C24C 1.3(16) . . . . ?
C29C C24C C25C C26C -5.7(15) . . . . ?
N3C C24C C25C C26C 169.0(9) . . . . ?
C23C N3C C31C C32C 95.9(11) . . . . ?
C24C N3C C31C C32C -74.7(11) . . . . ?
Eu4 O1C C13C N4C 135.5(8) . . . . ?
Eu4 O1C C13C C1C -42.2(10) . . . . ?
C14C N4C C13C O1C -158.1(9) . . . . ?
C21C N4C C13C O1C 6.4(14) . . . . ?
C14C N4C C13C C1C 19.6(13) . . . . ?
C21C N4C C13C C1C -176.0(8) . . . . ?
C14C N4C C13C Eu4 -105.6(13) . . . . ?
C21C N4C C13C Eu4 58.8(14) . . . . ?
N2C C1C C13C O1C 26.6(11) . . . . ?
C2C C1C C13C O1C -145.4(9) . . . . ?
N2C C1C C13C N4C -151.2(8) . . . . ?
C2C C1C C13C N4C 36.7(14) . . . . ?
N2C C1C C13C Eu4 0.0(6) . . . . ?
C2C C1C C13C Eu4 -172.1(9) . . . . ?
C13C N4C C14C C15C -123.7(10) . . . . ?
C21C N4C C14C C15C 72.2(12) . . . . ?
C13C N4C C14C C19C 59.3(13) . . . . ?
C21C N4C C14C C19C -104.8(11) . . . . ?
C15C C14C C19C C18C 3.8(16) . . . . ?
N4C C14C C19C C18C -179.1(10) . . . . ?
C14C C19C C18C C17C -2.5(18) . . . . ?
C19C C18C C17C C16C -0.7(19) . . . . ?
C19C C18C C17C C20C 178.0(11) . . . . ?
C18C C17C C16C C15C 2.8(18) . . . . ?
C20C C17C C16C C15C -175.9(11) . . . . ?
C19C C14C C15C C16C -1.9(15) . . . . ?
N4C C14C C15C C16C -178.9(9) . . . . ?
C17C C16C C15C C14C -1.5(17) . . . . ?
C13C N4C C21C C22C -87.6(11) . . . . ?
C14C N4C C21C C22C 77.4(12) . . . . ?
